data_4344071
loop_
_publ_author_name
'Ouyang, Zhenwu'
'Du, Jingzhen'
'Wang, Lei'
'Kneebone, Jared L.'
'Neidig, Michael L.'
'Deng, Liang'

_publ_section_title
;
 Linear and T-Shaped Iron(I) Complexes Supported by N-Heterocyclic Carbene
 Ligands: Synthesis and Structure Characterization.
;
_journal_issue 17
_journal_name_full 'Inorganic chemistry'
_journal_page_first 8808
_journal_page_last 8816
_journal_paper_doi 10.1021/acs.inorgchem.5b01522
_journal_volume 54
_journal_year 2015
_chemical_absolute_configuration rmad
_chemical_formula_moiety 'C54 H68 Fe N4, C32 H12 B F24'
_chemical_formula_sum 'C86 H80 B F24 Fe N4'
_chemical_formula_weight 1692.20
_chemical_name_systematic
;
 ?
;
_space_group_crystal_system monoclinic
_space_group_IT_number 4
_space_group_name_Hall 'P 2yb'
_space_group_name_H-M_alt 'P 1 21 1'
_symmetry_space_group_name_Hall 'P 2yb'
_symmetry_space_group_name_H-M 'P 1 21 1'
_atom_sites_solution_hydrogens geom
_atom_sites_solution_primary direct
_audit_creation_date 2015-06-03
_audit_creation_method
;
Olex2 1.2
(compiled 2015.01.26 svn.r3150 for OlexSys, GUI svn.r4998)
;
_cell_angle_alpha 90
_cell_angle_beta 106.1770(10)
_cell_angle_gamma 90
_cell_formula_units_Z 4
_cell_length_a 18.7708(15)
_cell_length_b 16.9182(14)
_cell_length_c 26.489(2)
_cell_measurement_reflns_used 9907
_cell_measurement_temperature 130
_cell_measurement_theta_max 27.36
_cell_measurement_theta_min 2.41
_cell_volume 8079.0(11)
_computing_cell_refinement 'SAINT v7.68A (Bruker, 2009)'
_computing_data_reduction 'SAINT v7.68A (Bruker, 2009)'
_computing_molecular_graphics 'Olex2 (Dolomanov et al., 2009)'
_computing_publication_material 'Olex2 (Dolomanov et al., 2009)'
_computing_structure_refinement 'XL (Sheldrick, 2008)'
_computing_structure_solution 'ShelXS (Sheldrick, 2008)'
_diffrn_ambient_temperature 130
_diffrn_measured_fraction_theta_full 0.999
_diffrn_measured_fraction_theta_max 0.990
_diffrn_measurement_device_type 'Bruker APEX-II CCD'
_diffrn_measurement_method '\f and \w scans'
_diffrn_radiation_monochromator graphite
_diffrn_radiation_type MoK\a
_diffrn_radiation_wavelength 0.71073
_diffrn_reflns_av_R_equivalents 0.0516
_diffrn_reflns_av_unetI/netI 0.1333
_diffrn_reflns_laue_measured_fraction_full 0.999
_diffrn_reflns_laue_measured_fraction_max 0.990
_diffrn_reflns_limit_h_max 26
_diffrn_reflns_limit_h_min -25
_diffrn_reflns_limit_k_max 24
_diffrn_reflns_limit_k_min -24
_diffrn_reflns_limit_l_max 37
_diffrn_reflns_limit_l_min -36
_diffrn_reflns_number 80665
_diffrn_reflns_point_group_measured_fraction_full 0.999
_diffrn_reflns_point_group_measured_fraction_max 0.990
_diffrn_reflns_theta_full 26.000
_diffrn_reflns_theta_max 30.651
_diffrn_reflns_theta_min 1.601
_diffrn_standards_number 0
_exptl_absorpt_coefficient_mu 0.290
_exptl_absorpt_correction_T_max 0.7461
_exptl_absorpt_correction_T_min 0.6152
_exptl_absorpt_correction_type multi-scan
_exptl_absorpt_process_details
;
SADABS-2008/1 (Bruker,2008) was used for absorption correction.
wR2(int) was 0.0754 before and 0.0578 after correction.
The Ratio of minimum to maximum transmission is 0.8246.
The \l/2 correction factor is 0.0015.
;
_exptl_crystal_colour purple
_exptl_crystal_colour_primary red
_exptl_crystal_density_diffrn 1.391
_exptl_crystal_description block
_exptl_crystal_F_000 3484
_exptl_crystal_size_max 0.32
_exptl_crystal_size_mid 0.2
_exptl_crystal_size_min 0.18
_refine_diff_density_max 1.478
_refine_diff_density_min -1.103
_refine_diff_density_rms 0.078
_refine_ls_abs_structure_details
;
 Refined as a perfect inversion twin.
;
_refine_ls_extinction_method none
_refine_ls_goodness_of_fit_ref 0.993
_refine_ls_hydrogen_treatment constr
_refine_ls_matrix_type full
_refine_ls_number_parameters 2105
_refine_ls_number_reflns 47205
_refine_ls_number_restraints 194
_refine_ls_restrained_S_all 1.040
_refine_ls_R_factor_all 0.1770
_refine_ls_R_factor_gt 0.0728
_refine_ls_shift/su_max 0.052
_refine_ls_shift/su_mean 0.002
_refine_ls_structure_factor_coef Fsqd
_refine_ls_weighting_details 'w=1/[\s^2^(Fo^2^)+(0.1132P)^2^] where P=(Fo^2^+2Fc^2^)/3'
_refine_ls_weighting_scheme calc
_refine_ls_wR_factor_gt 0.1781
_refine_ls_wR_factor_ref 0.2307
_reflns_Friedel_coverage 0.941
_reflns_friedel_fraction_full 1.000
_reflns_friedel_fraction_max 0.991
_reflns_number_gt 23040
_reflns_number_total 47205
_reflns_threshold_expression 'I > 2\s(I)'
_cod_data_source_file ic5b01522_si_002.cif
_cod_data_source_block 3
_cod_depositor_comments 'Adding full bibliography for 4344069--4344073.cif.'
_cod_original_cell_volume 8079.1(11)
_cod_database_code 4344071
_shelxl_version_number 2014-3
_shelx_space_group_comment
;
The symmetry employed for this shelxl refinement is uniquely defined
by the following loop, which should always be used as a source of
symmetry information in preference to the above space-group names.
They are only intended as comments.
;
_shelx_estimated_absorpt_t_max 0.950
_shelx_estimated_absorpt_t_min 0.913
_olex2_refinement_description
;
1. Fixed Uiso
 At 1.2 times of:
  All C(H) groups, All C(H,H) groups
 At 1.5 times of:
  All C(H,H,H) groups
2. Rigid bond restraints
 C172, F45
 with sigma for 1-2 distances of 0.005 and sigma for 1-3 distances of 0.005
3. Uiso/Uaniso restraints and constraints
C172 \\sim F43 \\sim F44 \\sim F45: within 2A with sigma of 0.005 and sigma for
terminal atoms of 0.01
C171 \\sim F46 \\sim F47 \\sim F48: within 2A with sigma of 0.005 and sigma for
terminal atoms of 0.01
C163 \\sim F37 \\sim F38 \\sim F39: within 2A with sigma of 0.005 and sigma for
terminal atoms of 0.01
Uanis(F43) \\sim Ueq, Uanis(F44) \\sim Ueq, Uanis(F45) \\sim Ueq: with sigma of
0.005 and sigma for terminal atoms of 0.01
Uanis(F46) \\sim Ueq, Uanis(F47) \\sim Ueq, Uanis(F48) \\sim Ueq: with sigma of
0.005 and sigma for terminal atoms of 0.01
Uanis(F37) \\sim Ueq, Uanis(F38) \\sim Ueq, Uanis(F39) \\sim Ueq: with sigma of
0.005 and sigma for terminal atoms of 0.01
Uanis(F13) \\sim Ueq, Uanis(F10) \\sim Ueq, Uanis(F25) \\sim Ueq, Uanis(F31)
\\sim Ueq: with sigma of 0.005 and sigma for terminal atoms of 0.01
Uanis(C172) \\sim Ueq, Uanis(C49) \\sim Ueq, Uanis(C50) \\sim Ueq, Uanis(C51)
\\sim Ueq: with sigma of 0.005 and sigma for terminal atoms of 0.01
4.a Secondary CH2 refined with riding coordinates:
 C6(H6A,H6B), C7(H7A,H7B), C8(H8A,H8B), C9(H9A,H9B), C17(H17A,H17B), C19(H19A,
 H19B), C27(H27A,H27B), C29(H29A,H29B), C32(H32A,H32B), C33(H33A,H33B),
 C34(H34A,H34B), C35(H35A,H35B), C43(H43A,H43B), C45(H45A,H45B), C53(H53A,H53B),
  C55(H55A,H55B), C58(H58A,H58B), C59(H59A,H59B), C60(H60A,H60B), C61(H61A,
 H61B), C69(H69A,H69B), C71(H71A,H71B), C79(H79A,H79B), C81(H81A,H81B),
 C84(H84A,H84B), C85(H85A,H85B), C86(H86A,H86B), C87(H87A,H87B), C95(H95A,H95B),
  C97(H97A,H97B), C105(H10A,H10B), C107(H10F,H10G)
4.b Aromatic/amide H refined with riding coordinates:
 C13(H13), C14(H14), C15(H15), C23(H23), C24(H24), C25(H25), C39(H39),
 C40(H40), C41(H41), C49(H49), C50(H50), C51(H51), C65(H65), C66(H66), C67(H67),
  C75(H75), C76(H76), C77(H77), C91(H91), C92(H92), C93(H93), C101(H101),
 C102(H102), C103(H103), C110(H110), C112(H112), C114(H114), C118(H118),
 C120(H120), C122(H122), C126(H126), C128(H128), C130(H130), C134(H134),
 C136(H136), C138(H138), C142(H142), C144(H144), C146(H146), C150(H150),
 C152(H152), C154(H154), C158(H158), C160(H160), C162(H162), C166(H166),
 C168(H168), C170(H170)
4.c Idealised Me refined as rotating group:
 C18(H18A,H18B,H18C), C20(H20A,H20B,H20C), C28(H28A,H28B,H28C), C30(H30A,H30B,
 H30C), C44(H44A,H44B,H44C), C46(H46A,H46B,H46C), C54(H54A,H54B,H54C), C56(H56A,
 H56B,H56C), C70(H70A,H70B,H70C), C72(H72A,H72B,H72C), C80(H80A,H80B,H80C),
 C82(H82A,H82B,H82C), C96(H96A,H96B,H96C), C98(H98A,H98B,H98C), C106(H10C,H10D,
 H10E), C108(H10H,H10I,H10J)
;
_olex2_submission_special_instructions 'No special instructions were received'

loop_
_space_group_symop_operation_xyz
'x, y, z'
'-x, y+1/2, -z'

loop_
_atom_site_label
_atom_site_type_symbol
_atom_site_fract_x
_atom_site_fract_y
_atom_site_fract_z
_atom_site_U_iso_or_equiv
_atom_site_adp_type
_atom_site_occupancy
_atom_site_site_symmetry_order
_atom_site_calc_flag
_atom_site_refinement_flags_posn
_atom_site_refinement_flags_adp
Fe1 Fe 0.24346(5) 0.52593(5) 0.24208(3) 0.0268(2) Uani 1 1 d . .
N1 N 0.2906(3) 0.4157(3) 0.33335(19) 0.0275(12) Uani 1 1 d . .
N2 N 0.2733(3) 0.3491(3) 0.26291(18) 0.0232(11) Uani 1 1 d . .
N3 N 0.2259(3) 0.7041(3) 0.22273(19) 0.0261(11) Uani 1 1 d . .
N4 N 0.1806(3) 0.6386(3) 0.15267(19) 0.0261(11) Uani 1 1 d . .
C1 C 0.2701(4) 0.4240(4) 0.2805(2) 0.0262(13) Uani 1 1 d . .
C2 C 0.2155(3) 0.6291(4) 0.2047(2) 0.0227(13) Uani 1 1 d . .
C5 C 0.3059(4) 0.3376(4) 0.3487(2) 0.0267(13) Uani 1 1 d . .
C6 C 0.3293(4) 0.3044(4) 0.4029(2) 0.0312(15) Uani 1 1 d . .
H6A H 0.2965 0.3244 0.4235 0.037 Uiso 1 1 calc R .
H6B H 0.3807 0.3209 0.4208 0.037 Uiso 1 1 calc R .
C7 C 0.3248(4) 0.2146(4) 0.3995(3) 0.0353(16) Uani 1 1 d . .
H7A H 0.2727 0.1982 0.3951 0.042 Uiso 1 1 calc R .
H7B H 0.3553 0.1920 0.4330 0.042 Uiso 1 1 calc R .
C8 C 0.3509(4) 0.1802(4) 0.3545(3) 0.0376(16) Uani 1 1 d . .
H8A H 0.4034 0.1948 0.3595 0.045 Uiso 1 1 calc R .
H8B H 0.3481 0.1218 0.3557 0.045 Uiso 1 1 calc R .
C9 C 0.3057(4) 0.2084(4) 0.3010(2) 0.0316(15) Uani 1 1 d . .
H9A H 0.3317 0.1957 0.2742 0.038 Uiso 1 1 calc R .
H9B H 0.2567 0.1820 0.2911 0.038 Uiso 1 1 calc R .
C10 C 0.2962(4) 0.2957(4) 0.3042(2) 0.0257(13) Uani 1 1 d . .
C11 C 0.2882(4) 0.4789(4) 0.3698(2) 0.0314(14) Uani 1 1 d . .
C12 C 0.3493(4) 0.5305(5) 0.3848(3) 0.0446(17) Uani 1 1 d . .
C13 C 0.3461(5) 0.5867(6) 0.4224(4) 0.066(3) Uani 1 1 d . .
H13 H 0.3866 0.6219 0.4347 0.079 Uiso 1 1 calc R .
C14 C 0.2865(6) 0.5929(6) 0.4422(4) 0.071(3) Uani 1 1 d . .
H14 H 0.2859 0.6325 0.4675 0.086 Uiso 1 1 calc R .
C15 C 0.2274(5) 0.5423(6) 0.4258(3) 0.056(2) Uani 1 1 d . .
H15 H 0.1865 0.5472 0.4401 0.067 Uiso 1 1 calc R .
C16 C 0.2263(4) 0.4843(4) 0.3887(3) 0.0389(17) Uani 1 1 d . .
C17 C 0.1611(4) 0.4316(5) 0.3701(3) 0.0445(19) Uani 1 1 d . .
H17A H 0.1427 0.4169 0.4004 0.053 Uiso 1 1 calc R .
H17B H 0.1771 0.3824 0.3560 0.053 Uiso 1 1 calc R .
C18 C 0.0981(5) 0.4681(6) 0.3279(3) 0.058(2) Uani 1 1 d . .
H18A H 0.1130 0.4743 0.2955 0.088 Uiso 1 1 calc GR .
H18B H 0.0859 0.5200 0.3397 0.088 Uiso 1 1 calc GR .
H18C H 0.0544 0.4337 0.3212 0.088 Uiso 1 1 calc GR .
C19 C 0.4154(4) 0.5262(5) 0.3629(3) 0.0497(19) Uani 1 1 d . .
H19A H 0.3987 0.5076 0.3260 0.060 Uiso 1 1 calc R .
H19B H 0.4365 0.5798 0.3628 0.060 Uiso 1 1 calc R .
C20 C 0.4745(6) 0.4719(8) 0.3938(5) 0.096(4) Uani 1 1 d . .
H20A H 0.5166 0.4721 0.3787 0.143 Uiso 1 1 calc GR .
H20B H 0.4546 0.4182 0.3925 0.143 Uiso 1 1 calc GR .
H20C H 0.4910 0.4899 0.4304 0.143 Uiso 1 1 calc GR .
C21 C 0.2598(4) 0.3248(4) 0.2086(2) 0.0264(13) Uani 1 1 d . .
C22 C 0.1870(4) 0.3149(4) 0.1793(3) 0.0320(15) Uani 1 1 d . .
C23 C 0.1774(5) 0.2824(5) 0.1284(3) 0.0417(18) Uani 1 1 d . .
H23 H 0.1285 0.2731 0.1068 0.050 Uiso 1 1 calc R .
C24 C 0.2339(5) 0.2647(5) 0.1100(3) 0.0485(19) Uani 1 1 d . .
H24 H 0.2251 0.2436 0.0756 0.058 Uiso 1 1 calc R .
C25 C 0.3067(4) 0.2769(5) 0.1409(3) 0.0428(17) Uani 1 1 d . .
H25 H 0.3472 0.2639 0.1275 0.051 Uiso 1 1 calc R .
C26 C 0.3198(4) 0.3075(4) 0.1906(2) 0.0314(14) Uani 1 1 d . .
C27 C 0.3982(4) 0.3249(5) 0.2251(3) 0.0446(18) Uani 1 1 d . .
H27A H 0.3986 0.3792 0.2391 0.053 Uiso 1 1 calc R .
H27B H 0.4090 0.2883 0.2554 0.053 Uiso 1 1 calc R .
C28 C 0.4596(5) 0.3185(7) 0.1997(4) 0.072(3) Uani 1 1 d . .
H28A H 0.4502 0.3547 0.1697 0.108 Uiso 1 1 calc GR .
H28B H 0.4623 0.2642 0.1876 0.108 Uiso 1 1 calc GR .
H28C H 0.5066 0.3325 0.2252 0.108 Uiso 1 1 calc GR .
C29 C 0.1217(4) 0.3339(5) 0.1988(3) 0.0402(17) Uani 1 1 d . .
H29A H 0.0787 0.3456 0.1683 0.048 Uiso 1 1 calc R .
H29B H 0.1328 0.3822 0.2207 0.048 Uiso 1 1 calc R .
C30 C 0.1005(5) 0.2674(7) 0.2312(3) 0.064(3) Uani 1 1 d . .
H30A H 0.0870 0.2200 0.2093 0.096 Uiso 1 1 calc GR .
H30B H 0.0582 0.2841 0.2435 0.096 Uiso 1 1 calc GR .
H30C H 0.1428 0.2554 0.2615 0.096 Uiso 1 1 calc GR .
C31 C 0.1974(4) 0.7591(4) 0.1827(2) 0.0261(13) Uani 1 1 d . .
C32 C 0.1937(4) 0.8467(4) 0.1869(3) 0.0339(15) Uani 1 1 d . .
H32A H 0.2428 0.8702 0.1893 0.041 Uiso 1 1 calc R .
H32B H 0.1794 0.8612 0.2190 0.041 Uiso 1 1 calc R .
C33 C 0.1367(4) 0.8775(4) 0.1388(3) 0.0393(16) Uani 1 1 d . .
H33A H 0.1417 0.9356 0.1370 0.047 Uiso 1 1 calc R .
H33B H 0.0864 0.8657 0.1418 0.047 Uiso 1 1 calc R .
C34 C 0.1460(4) 0.8404(4) 0.0883(2) 0.0334(15) Uani 1 1 d . .
H34A H 0.1967 0.8512 0.0858 0.040 Uiso 1 1 calc R .
H34B H 0.1106 0.8655 0.0576 0.040 Uiso 1 1 calc R .
C35 C 0.1328(4) 0.7509(4) 0.0857(2) 0.0340(15) Uani 1 1 d . .
H35A H 0.0790 0.7395 0.0759 0.041 Uiso 1 1 calc R .
H35B H 0.1541 0.7269 0.0590 0.041 Uiso 1 1 calc R .
C36 C 0.1694(4) 0.7175(4) 0.1386(2) 0.0263(13) Uani 1 1 d . .
C37 C 0.2590(4) 0.7291(4) 0.2760(2) 0.0310(14) Uani 1 1 d . .
C38 C 0.3301(4) 0.7608(4) 0.2888(3) 0.0422(17) Uani 1 1 d . .
C39 C 0.3585(5) 0.7914(5) 0.3385(3) 0.057(2) Uani 1 1 d . .
H39 H 0.4071 0.8129 0.3484 0.068 Uiso 1 1 calc R .
C40 C 0.3166(6) 0.7911(6) 0.3744(3) 0.062(2) Uani 1 1 d . .
H40 H 0.3361 0.8145 0.4080 0.074 Uiso 1 1 calc R .
C41 C 0.2475(5) 0.7572(5) 0.3615(3) 0.057(2) Uani 1 1 d . .
H41 H 0.2204 0.7557 0.3869 0.068 Uiso 1 1 calc R .
C42 C 0.2163(4) 0.7248(4) 0.3119(3) 0.0381(17) Uani 1 1 d . .
C43 C 0.1410(4) 0.6901(5) 0.2988(3) 0.0426(17) Uani 1 1 d . .
H43A H 0.1313 0.6713 0.3317 0.051 Uiso 1 1 calc R .
H43B H 0.1395 0.6435 0.2760 0.051 Uiso 1 1 calc R .
C44 C 0.0801(5) 0.7461(6) 0.2717(4) 0.064(2) Uani 1 1 d . .
H44A H 0.0869 0.7618 0.2377 0.095 Uiso 1 1 calc GR .
H44B H 0.0818 0.7932 0.2936 0.095 Uiso 1 1 calc GR .
H44C H 0.0320 0.7199 0.2661 0.095 Uiso 1 1 calc GR .
C45 C 0.3759(4) 0.7594(5) 0.2504(3) 0.0472(19) Uani 1 1 d . .
H45A H 0.4129 0.8026 0.2590 0.057 Uiso 1 1 calc R .
H45B H 0.3433 0.7690 0.2146 0.057 Uiso 1 1 calc R .
C46 C 0.4157(5) 0.6817(5) 0.2512(4) 0.055(2) Uani 1 1 d . .
H46A H 0.4447 0.6834 0.2256 0.083 Uiso 1 1 calc GR .
H46B H 0.3793 0.6388 0.2420 0.083 Uiso 1 1 calc GR .
H46C H 0.4490 0.6725 0.2864 0.083 Uiso 1 1 calc GR .
C47 C 0.1538(5) 0.5734(4) 0.1177(3) 0.0424(19) Uani 1 1 d . .
C48 C 0.0823(5) 0.5512(5) 0.1079(3) 0.054(2) Uani 1 1 d . .
C49 C 0.0566(7) 0.4857(7) 0.0742(4) 0.079(3) Uani 1 1 d . U
H49 H 0.0065 0.4684 0.0661 0.095 Uiso 1 1 calc R .
C50 C 0.1069(7) 0.4490(7) 0.0541(4) 0.084(3) Uani 1 1 d . U
H50 H 0.0898 0.4057 0.0310 0.100 Uiso 1 1 calc R .
C51 C 0.1811(7) 0.4693(6) 0.0644(4) 0.072(3) Uani 1 1 d . U
H51 H 0.2141 0.4390 0.0506 0.086 Uiso 1 1 calc R .
C52 C 0.2060(7) 0.5361(5) 0.0958(3) 0.064(3) Uani 1 1 d . .
C53 C 0.2837(7) 0.5617(6) 0.1054(4) 0.083(4) Uani 1 1 d . .
H53A H 0.2887 0.6156 0.1205 0.099 Uiso 1 1 calc R .
H53B H 0.2956 0.5646 0.0714 0.099 Uiso 1 1 calc R .
C54 C 0.3409(7) 0.5073(7) 0.1428(5) 0.094(4) Uani 1 1 d . .
H54A H 0.3341 0.4529 0.1296 0.141 Uiso 1 1 calc GR .
H54B H 0.3337 0.5093 0.1780 0.141 Uiso 1 1 calc GR .
H54C H 0.3911 0.5251 0.1444 0.141 Uiso 1 1 calc GR .
C55 C 0.0293(5) 0.5911(6) 0.1328(5) 0.077(4) Uani 1 1 d . .
H55A H -0.0213 0.5896 0.1082 0.092 Uiso 1 1 calc R .
H55B H 0.0438 0.6472 0.1397 0.092 Uiso 1 1 calc R .
C56 C 0.0288(5) 0.5511(6) 0.1837(4) 0.069(3) Uani 1 1 d . .
H56A H 0.0129 0.4961 0.1767 0.103 Uiso 1 1 calc GR .
H56B H -0.0056 0.5788 0.1994 0.103 Uiso 1 1 calc GR .
H56C H 0.0788 0.5525 0.2080 0.103 Uiso 1 1 calc GR .
Fe2 Fe 0.24389(5) 0.50454(5) 0.74777(4) 0.0303(2) Uani 1 1 d . .
N5 N 0.2471(3) 0.3317(3) 0.72651(19) 0.0278(12) Uani 1 1 d . .
N6 N 0.1721(3) 0.3868(3) 0.6600(2) 0.0292(12) Uani 1 1 d . .
N7 N 0.2910(3) 0.6208(3) 0.83978(19) 0.0261(11) Uani 1 1 d . .
N8 N 0.2793(3) 0.6772(3) 0.76613(19) 0.0275(12) Uani 1 1 d . .
C3 C 0.2189(4) 0.4039(4) 0.7083(2) 0.0282(14) Uani 1 1 d . .
C4 C 0.2726(4) 0.6056(4) 0.7874(2) 0.0268(14) Uani 1 1 d . .
C57 C 0.2177(4) 0.2714(4) 0.6904(2) 0.0282(14) Uani 1 1 d . .
C58 C 0.2351(4) 0.1859(4) 0.6963(3) 0.0359(15) Uani 1 1 d . .
H58A H 0.2355 0.1676 0.7319 0.043 Uiso 1 1 calc R .
H58B H 0.2845 0.1754 0.6911 0.043 Uiso 1 1 calc R .
C59 C 0.1751(5) 0.1430(4) 0.6548(3) 0.0444(18) Uani 1 1 d . .
H59A H 0.1907 0.0876 0.6523 0.053 Uiso 1 1 calc R .
H59B H 0.1289 0.1421 0.6659 0.053 Uiso 1 1 calc R .
C60 C 0.1590(5) 0.1811(4) 0.6011(3) 0.0421(18) Uani 1 1 d . .
H60A H 0.1228 0.1482 0.5752 0.051 Uiso 1 1 calc R .
H60B H 0.2053 0.1833 0.5902 0.051 Uiso 1 1 calc R .
C61 C 0.1275(4) 0.2659(4) 0.6008(3) 0.0357(15) Uani 1 1 d . .
H61A H 0.1314 0.2948 0.5692 0.043 Uiso 1 1 calc R .
H61B H 0.0746 0.2635 0.6002 0.043 Uiso 1 1 calc R .
C62 C 0.1710(4) 0.3068(4) 0.6489(3) 0.0304(14) Uani 1 1 d . .
C63 C 0.3014(4) 0.3207(4) 0.7770(2) 0.0328(15) Uani 1 1 d . .
C64 C 0.2755(5) 0.3169(4) 0.8215(3) 0.0438(18) Uani 1 1 d . .
C65 C 0.3301(6) 0.3044(6) 0.8698(3) 0.064(3) Uani 1 1 d . .
H65 H 0.3159 0.3017 0.9014 0.077 Uiso 1 1 calc R .
C66 C 0.4021(6) 0.2965(6) 0.8713(4) 0.074(3) Uani 1 1 d . .
H66 H 0.4375 0.2878 0.9043 0.089 Uiso 1 1 calc R .
C67 C 0.4259(6) 0.3004(6) 0.8271(4) 0.071(3) Uani 1 1 d . .
H67 H 0.4770 0.2940 0.8295 0.085 Uiso 1 1 calc R .
C68 C 0.3746(5) 0.3139(5) 0.7781(3) 0.0468(19) Uani 1 1 d . .
C69 C 0.4011(5) 0.3222(6) 0.7294(3) 0.057(2) Uani 1 1 d . .
H69A H 0.3604 0.3076 0.6981 0.068 Uiso 1 1 calc R .
H69B H 0.4428 0.2853 0.7318 0.068 Uiso 1 1 calc R .
C70 C 0.4261(6) 0.4054(6) 0.7230(4) 0.071(3) Uani 1 1 d . .
H70A H 0.4497 0.4069 0.6944 0.107 Uiso 1 1 calc GR .
H70B H 0.4618 0.4226 0.7557 0.107 Uiso 1 1 calc GR .
H70C H 0.3832 0.4409 0.7148 0.107 Uiso 1 1 calc GR .
C71 C 0.1959(5) 0.3246(6) 0.8199(3) 0.060(3) Uani 1 1 d . .
H71A H 0.1726 0.3655 0.7938 0.072 Uiso 1 1 calc R .
H71B H 0.1925 0.3426 0.8547 0.072 Uiso 1 1 calc R .
C72 C 0.1527(7) 0.2477(8) 0.8057(4) 0.097(4) Uani 1 1 d . .
H72A H 0.1489 0.2339 0.7691 0.146 Uiso 1 1 calc GR .
H72B H 0.1029 0.2542 0.8100 0.146 Uiso 1 1 calc GR .
H72C H 0.1786 0.2053 0.8289 0.146 Uiso 1 1 calc GR .
C73 C 0.1256(4) 0.4438(4) 0.6246(2) 0.0323(14) Uani 1 1 d . .
C74 C 0.1582(4) 0.4877(5) 0.5927(3) 0.0406(16) Uani 1 1 d . .
C75 C 0.1113(5) 0.5386(5) 0.5575(3) 0.050(2) Uani 1 1 d . .
H75 H 0.1314 0.5710 0.5355 0.060 Uiso 1 1 calc R .
C76 C 0.0368(5) 0.5435(5) 0.5534(3) 0.053(2) Uani 1 1 d . .
H76 H 0.0058 0.5771 0.5277 0.063 Uiso 1 1 calc R .
C77 C 0.0065(4) 0.4991(5) 0.5870(3) 0.0428(17) Uani 1 1 d . .
H77 H -0.0445 0.5040 0.5853 0.051 Uiso 1 1 calc R .
C78 C 0.0519(4) 0.4475(4) 0.6230(2) 0.0331(15) Uani 1 1 d . .
C79 C 0.0189(4) 0.4035(4) 0.6601(3) 0.0410(17) Uani 1 1 d . .
H79A H 0.0411 0.3500 0.6663 0.049 Uiso 1 1 calc R .
H79B H -0.0351 0.3972 0.6439 0.049 Uiso 1 1 calc R .
C80 C 0.0316(4) 0.4460(6) 0.7127(3) 0.049(2) Uani 1 1 d . .
H80A H 0.0123 0.5001 0.7066 0.074 Uiso 1 1 calc GR .
H80B H 0.0849 0.4476 0.7306 0.074 Uiso 1 1 calc GR .
H80C H 0.0058 0.4177 0.7347 0.074 Uiso 1 1 calc GR .
C81 C 0.2380(5) 0.4809(6) 0.5940(4) 0.064(3) Uani 1 1 d . .
H81A H 0.2672 0.4668 0.6301 0.076 Uiso 1 1 calc R .
H81B H 0.2557 0.5330 0.5856 0.076 Uiso 1 1 calc R .
C82 C 0.2522(8) 0.4205(10) 0.5565(6) 0.123(5) Uani 1 1 d . .
H82A H 0.2147 0.4258 0.5225 0.184 Uiso 1 1 calc GR .
H82B H 0.2493 0.3674 0.5706 0.184 Uiso 1 1 calc GR .
H82C H 0.3016 0.4288 0.5519 0.184 Uiso 1 1 calc GR .
C83 C 0.3095(4) 0.6997(4) 0.8505(2) 0.0266(13) Uani 1 1 d . .
C84 C 0.3330(4) 0.7390(4) 0.9025(2) 0.0329(15) Uani 1 1 d . .
H84A H 0.3839 0.7223 0.9216 0.039 Uiso 1 1 calc R .
H84B H 0.2993 0.7241 0.9238 0.039 Uiso 1 1 calc R .
C85 C 0.3307(4) 0.8284(4) 0.8939(3) 0.0360(16) Uani 1 1 d . .
H85A H 0.2788 0.8469 0.8868 0.043 Uiso 1 1 calc R .
H85B H 0.3601 0.8545 0.9265 0.043 Uiso 1 1 calc R .
C86 C 0.3610(4) 0.8532(4) 0.8484(3) 0.0387(17) Uani 1 1 d . .
H86A H 0.3602 0.9116 0.8459 0.046 Uiso 1 1 calc R .
H86B H 0.4133 0.8358 0.8560 0.046 Uiso 1 1 calc R .
C87 C 0.3172(4) 0.8190(4) 0.7959(3) 0.0344(15) Uani 1 1 d . .
H87A H 0.2702 0.8484 0.7822 0.041 Uiso 1 1 calc R .
H87B H 0.3463 0.8233 0.7701 0.041 Uiso 1 1 calc R .
C88 C 0.3016(4) 0.7352(4) 0.8041(2) 0.0284(14) Uani 1 1 d . .
C89 C 0.2943(4) 0.5639(4) 0.8813(2) 0.0321(15) Uani 1 1 d . .
C90 C 0.2320(4) 0.5527(4) 0.8983(3) 0.0343(15) Uani 1 1 d . .
C91 C 0.2370(5) 0.5016(5) 0.9407(3) 0.0486(19) Uani 1 1 d . .
H91 H 0.1953 0.4933 0.9538 0.058 Uiso 1 1 calc R .
C92 C 0.3022(6) 0.4640(5) 0.9629(3) 0.060(2) Uani 1 1 d . .
H92 H 0.3047 0.4278 0.9907 0.072 Uiso 1 1 calc R .
C93 C 0.3652(5) 0.4765(5) 0.9464(3) 0.053(2) Uani 1 1 d . .
H93 H 0.4107 0.4514 0.9638 0.064 Uiso 1 1 calc R .
C94 C 0.3607(4) 0.5268(5) 0.9037(3) 0.0400(16) Uani 1 1 d . .
C95 C 0.4269(4) 0.5411(6) 0.8825(4) 0.058(2) Uani 1 1 d . .
H95A H 0.4147 0.5208 0.8461 0.070 Uiso 1 1 calc R .
H95B H 0.4345 0.5989 0.8810 0.070 Uiso 1 1 calc R .
C96 C 0.4978(5) 0.5047(7) 0.9130(4) 0.073(3) Uani 1 1 d . .
H96A H 0.4975 0.4482 0.9047 0.110 Uiso 1 1 calc GR .
H96B H 0.5035 0.5113 0.9507 0.110 Uiso 1 1 calc GR .
H96C H 0.5393 0.5305 0.9039 0.110 Uiso 1 1 calc GR .
C97 C 0.1586(4) 0.5943(5) 0.8742(3) 0.046(2) Uani 1 1 d . .
H97A H 0.1392 0.6152 0.9027 0.056 Uiso 1 1 calc R .
H97B H 0.1670 0.6397 0.8530 0.056 Uiso 1 1 calc R .
C98 C 0.1028(5) 0.5409(8) 0.8405(4) 0.080(3) Uani 1 1 d . .
H98A H 0.1179 0.5271 0.8091 0.120 Uiso 1 1 calc GR .
H98B H 0.0545 0.5675 0.8300 0.120 Uiso 1 1 calc GR .
H98C H 0.0989 0.4927 0.8601 0.120 Uiso 1 1 calc GR .
C99 C 0.2667(4) 0.6901(4) 0.7102(3) 0.0347(16) Uani 1 1 d . .
C100 C 0.3261(5) 0.6774(5) 0.6893(3) 0.049(2) Uani 1 1 d . .
C101 C 0.3135(5) 0.6921(7) 0.6357(3) 0.063(3) Uani 1 1 d . .
H101 H 0.3521 0.6837 0.6195 0.075 Uiso 1 1 calc R .
C102 C 0.2445(6) 0.7190(6) 0.6057(3) 0.065(3) Uani 1 1 d . .
H102 H 0.2371 0.7299 0.5694 0.078 Uiso 1 1 calc R .
C103 C 0.1867(6) 0.7300(6) 0.6275(3) 0.059(3) Uani 1 1 d . .
H103 H 0.1396 0.7464 0.6060 0.071 Uiso 1 1 calc R .
C104 C 0.1971(5) 0.7172(5) 0.6813(3) 0.046(2) Uani 1 1 d . .
C105 C 0.1340(5) 0.7308(6) 0.7059(4) 0.064(3) Uani 1 1 d . .
H10A H 0.1546 0.7456 0.7433 0.077 Uiso 1 1 calc R .
H10B H 0.1027 0.7751 0.6877 0.077 Uiso 1 1 calc R .
C106 C 0.0879(6) 0.6587(6) 0.7021(4) 0.074(3) Uani 1 1 d . .
H10C H 0.0694 0.6427 0.6652 0.110 Uiso 1 1 calc GR .
H10D H 0.0459 0.6697 0.7162 0.110 Uiso 1 1 calc GR .
H10E H 0.1180 0.6159 0.7223 0.110 Uiso 1 1 calc GR .
C107 C 0.3993(5) 0.6450(6) 0.7231(3) 0.060(2) Uani 1 1 d . .
H10F H 0.4170 0.6799 0.7541 0.072 Uiso 1 1 calc R .
H10G H 0.3900 0.5923 0.7362 0.072 Uiso 1 1 calc R .
C108 C 0.4586(6) 0.6373(9) 0.6977(4) 0.092(4) Uani 1 1 d . .
H10H H 0.4447 0.5977 0.6697 0.138 Uiso 1 1 calc GR .
H10I H 0.5044 0.6208 0.7237 0.138 Uiso 1 1 calc GR .
H10J H 0.4666 0.6883 0.6826 0.138 Uiso 1 1 calc GR .
F1 F 0.6308(3) 0.4729(3) -0.22411(16) 0.0716(16) Uani 1 1 d . .
F2 F 0.7193(3) 0.5500(4) -0.19090(19) 0.0828(19) Uani 1 1 d . .
F3 F 0.6134(4) 0.5822(4) -0.1882(2) 0.094(2) Uani 1 1 d . .
F4 F 0.6097(3) 0.2483(3) -0.11786(17) 0.0561(13) Uani 1 1 d . .
F5 F 0.6938(3) 0.2426(3) -0.0470(2) 0.0642(14) Uani 1 1 d . .
F6 F 0.5882(3) 0.2808(3) -0.0456(2) 0.0779(18) Uani 1 1 d . .
F7 F 0.8631(3) 0.2551(3) 0.05879(17) 0.0498(12) Uani 1 1 d . .
F8 F 0.9655(3) 0.3169(3) 0.0709(2) 0.0591(13) Uani 1 1 d . .
F9 F 0.9411(2) 0.2590(3) 0.13503(17) 0.0486(11) Uani 1 1 d . .
F10 F 0.8701(4) 0.4396(4) 0.25206(19) 0.104(2) Uani 1 1 d . U
F11 F 0.7750(3) 0.5062(4) 0.22110(18) 0.0788(19) Uani 1 1 d . .
F12 F 0.8780(3) 0.5580(4) 0.2298(2) 0.0792(19) Uani 1 1 d . .
F13 F 0.4580(3) 0.5890(4) 0.0784(3) 0.092(2) Uani 1 1 d . U
F14 F 0.5567(3) 0.5543(4) 0.13571(19) 0.0755(17) Uani 1 1 d . .
F15 F 0.5104(3) 0.4780(3) 0.0739(2) 0.0662(14) Uani 1 1 d . .
F16 F 0.5157(3) 0.8086(3) -0.01786(18) 0.0506(12) Uani 1 1 d . .
F17 F 0.5270(3) 0.7463(3) -0.08528(16) 0.0512(12) Uani 1 1 d . .
F18 F 0.6186(2) 0.8123(3) -0.03859(18) 0.0464(11) Uani 1 1 d . .
F19 F 0.9374(3) 0.7809(3) 0.11236(16) 0.0568(13) Uani 1 1 d . .
F20 F 0.8513(3) 0.8384(3) 0.0545(2) 0.0551(12) Uani 1 1 d . .
F21 F 0.9638(2) 0.8385(2) 0.04860(16) 0.0411(10) Uani 1 1 d . .
F22 F 1.0434(3) 0.6172(4) -0.0404(3) 0.0791(19) Uani 1 1 d . .
F23 F 0.9759(2) 0.5171(3) -0.06311(18) 0.0508(11) Uani 1 1 d . .
F24 F 0.9519(4) 0.6233(4) -0.1066(2) 0.090(2) Uani 1 1 d . .
C109 C 0.7180(3) 0.4893(4) -0.0359(2) 0.0248(12) Uani 1 1 d . .
C110 C 0.7058(4) 0.5223(4) -0.0864(2) 0.0289(13) Uani 1 1 d . .
H110 H 0.7224 0.5745 -0.0899 0.035 Uiso 1 1 calc R .
C111 C 0.6698(4) 0.4800(4) -0.1313(2) 0.0312(14) Uani 1 1 d . .
C112 C 0.6466(4) 0.4035(4) -0.1285(2) 0.0331(15) Uani 1 1 d . .
H112 H 0.6235 0.3745 -0.1595 0.040 Uiso 1 1 calc R .
C113 C 0.6581(4) 0.3699(4) -0.0789(2) 0.0307(14) Uani 1 1 d . .
C114 C 0.6921(3) 0.4125(4) -0.0347(2) 0.0249(13) Uani 1 1 d . .
H114 H 0.6983 0.3881 -0.0014 0.030 Uiso 1 1 calc R .
C115 C 0.6376(4) 0.2861(4) -0.0723(3) 0.0362(15) Uani 1 1 d . .
C116 C 0.6557(5) 0.5205(5) -0.1834(2) 0.0442(18) Uani 1 1 d . .
C117 C 0.7957(3) 0.4885(3) 0.0672(2) 0.0241(12) Uani 1 1 d . .
C118 C 0.8339(4) 0.4205(4) 0.0613(3) 0.0312(15) Uani 1 1 d . .
H118 H 0.8333 0.4044 0.0269 0.037 Uiso 1 1 calc R .
C119 C 0.8729(4) 0.3750(4) 0.1037(2) 0.0277(14) Uani 1 1 d . .
C120 C 0.8770(4) 0.3967(4) 0.1548(3) 0.0344(15) Uani 1 1 d . .
H120 H 0.9041 0.3662 0.1839 0.041 Uiso 1 1 calc R .
C121 C 0.8394(4) 0.4657(4) 0.1620(2) 0.0301(14) Uani 1 1 d . .
C122 C 0.8010(3) 0.5092(4) 0.1195(2) 0.0284(13) Uani 1 1 d . .
H122 H 0.7765 0.5558 0.1257 0.034 Uiso 1 1 calc R .
C123 C 0.8421(4) 0.4918(5) 0.2165(3) 0.0403(17) Uani 1 1 d . .
C124 C 0.9111(4) 0.3014(4) 0.0928(3) 0.0364(16) Uani 1 1 d . .
C125 C 0.6813(4) 0.5892(4) 0.0244(2) 0.0267(13) Uani 1 1 d . .
C126 C 0.6359(4) 0.5572(4) 0.0528(3) 0.0291(14) Uani 1 1 d . .
H126 H 0.6517 0.5108 0.0730 0.035 Uiso 1 1 calc R .
C127 C 0.5684(4) 0.5911(4) 0.0527(3) 0.0296(14) Uani 1 1 d . .
C128 C 0.5438(4) 0.6595(4) 0.0247(2) 0.0299(14) Uani 1 1 d . .
H128 H 0.4973 0.6823 0.0240 0.036 Uiso 1 1 calc R .
C129 C 0.5894(4) 0.6938(4) -0.0026(2) 0.0257(13) Uani 1 1 d . .
C130 C 0.6552(4) 0.6588(4) -0.0031(2) 0.0262(13) Uani 1 1 d . .
H130 H 0.6844 0.6829 -0.0229 0.031 Uiso 1 1 calc R .
C131 C 0.5628(4) 0.7648(5) -0.0356(3) 0.0349(16) Uani 1 1 d . .
C132 C 0.5219(5) 0.5543(5) 0.0834(3) 0.0441(19) Uani 1 1 d . .
C133 C 0.8183(4) 0.6008(4) 0.0083(2) 0.0253(13) Uani 1 1 d . .
C134 C 0.8367(4) 0.6724(4) 0.0345(2) 0.0259(13) Uani 1 1 d . .
H134 H 0.8074 0.6904 0.0562 0.031 Uiso 1 1 calc R .
C135 C 0.8959(4) 0.7189(4) 0.0304(2) 0.0267(13) Uani 1 1 d . .
C136 C 0.9397(4) 0.6945(4) -0.0002(2) 0.0276(13) Uani 1 1 d . .
H136 H 0.9797 0.7265 -0.0037 0.033 Uiso 1 1 calc R .
C137 C 0.9250(4) 0.6224(4) -0.0262(3) 0.0298(14) Uani 1 1 d . .
C138 C 0.8660(4) 0.5767(4) -0.0218(2) 0.0262(13) Uani 1 1 d . .
H138 H 0.8571 0.5274 -0.0397 0.031 Uiso 1 1 calc R .
C139 C 0.9726(4) 0.5944(5) -0.0594(3) 0.0418(18) Uani 1 1 d . .
C140 C 0.9113(4) 0.7934(4) 0.0611(3) 0.0320(15) Uani 1 1 d . .
B1 B 0.7536(4) 0.5423(4) 0.0169(3) 0.0258(15) Uani 1 1 d . .
F25 F 0.0627(4) -0.0867(5) -0.3749(2) 0.101(2) Uani 1 1 d . U
F26 F -0.0306(3) -0.0812(4) -0.4397(3) 0.085(2) Uani 1 1 d . .
F27 F 0.0373(3) 0.0178(3) -0.4191(2) 0.0681(15) Uani 1 1 d . .
F28 F 0.0399(2) -0.3029(3) -0.53053(16) 0.0438(10) Uani 1 1 d . .
F29 F 0.0719(3) -0.2519(3) -0.59503(15) 0.0465(11) Uani 1 1 d . .
F30 F 0.1526(2) -0.3095(3) -0.53201(18) 0.0478(11) Uani 1 1 d . .
F31 F 0.0453(3) 0.2118(3) -0.5605(3) 0.0826(19) Uani 1 1 d . U
F32 F 0.0679(3) 0.2622(3) -0.62828(19) 0.0580(13) Uani 1 1 d . .
F33 F 0.1451(3) 0.2733(3) -0.5533(2) 0.0620(14) Uani 1 1 d . .
F34 F 0.1437(3) -0.0549(3) -0.70574(16) 0.0483(11) Uani 1 1 d . .
F35 F 0.2317(3) 0.0218(3) -0.70873(17) 0.0586(13) Uani 1 1 d . .
F36 F 0.1193(3) 0.0594(3) -0.73941(17) 0.0672(15) Uani 1 1 d . .
F37 F 0.5459(4) -0.0558(5) -0.5686(4) 0.128(3) Uani 1 1 d . U
F38 F 0.4935(4) 0.0508(4) -0.5639(3) 0.0939(19) Uani 1 1 d . U
F39 F 0.4528(5) -0.0242(5) -0.6223(3) 0.121(2) Uani 1 1 d . U
F40 F 0.3879(2) -0.2957(3) -0.46477(17) 0.0427(10) Uani 1 1 d . .
F41 F 0.4702(3) -0.2325(3) -0.40625(16) 0.0550(12) Uani 1 1 d . .
F42 F 0.4967(3) -0.2810(3) -0.4736(2) 0.0582(14) Uani 1 1 d . .
F43 F 0.3839(4) 0.2606(4) -0.4626(2) 0.0810(18) Uani 1 1 d . U
F44 F 0.4225(6) 0.2727(5) -0.3791(3) 0.131(3) Uani 1 1 d . U
F45 F 0.4789(5) 0.2177(5) -0.4171(4) 0.134(3) Uani 1 1 d . U
F46 F 0.4026(6) 0.0538(5) -0.2631(2) 0.138(3) Uani 1 1 d . U
F47 F 0.3180(5) -0.0165(6) -0.2893(3) 0.126(2) Uani 1 1 d . U
F48 F 0.4135(5) -0.0522(6) -0.2977(3) 0.136(3) Uani 1 1 d . U
C141 C 0.1921(4) -0.0710(4) -0.4910(2) 0.0251(13) Uani 1 1 d . .
C142 C 0.1724(4) -0.1424(4) -0.5178(2) 0.0267(13) Uani 1 1 d . .
H142 H 0.2017 -0.1620 -0.5391 0.032 Uiso 1 1 calc R .
C143 C 0.1102(3) -0.1859(4) -0.5140(2) 0.0263(13) Uani 1 1 d . .
C144 C 0.0653(4) -0.1583(4) -0.4837(2) 0.0309(14) Uani 1 1 d . .
H144 H 0.0226 -0.1868 -0.4814 0.037 Uiso 1 1 calc R .
C145 C 0.0855(4) -0.0876(4) -0.4570(2) 0.0299(14) Uani 1 1 d . .
C146 C 0.1470(4) -0.0455(4) -0.4600(2) 0.0278(13) Uani 1 1 d . .
H146 H 0.1592 0.0021 -0.4405 0.033 Uiso 1 1 calc R .
C147 C 0.0396(4) -0.0592(5) -0.4221(3) 0.0382(17) Uani 1 1 d . .
C148 C 0.0932(4) -0.2616(4) -0.5428(3) 0.0332(15) Uani 1 1 d . .
C149 C 0.2150(3) 0.0373(4) -0.5520(2) 0.0257(13) Uani 1 1 d . .
C150 C 0.2086(3) 0.0121(4) -0.6035(2) 0.0275(13) Uani 1 1 d . .
H150 H 0.2338 -0.0347 -0.6085 0.033 Uiso 1 1 calc R .
C151 C 0.1675(4) 0.0520(4) -0.6470(2) 0.0294(14) Uani 1 1 d . .
C152 C 0.1307(4) 0.1211(4) -0.6416(3) 0.0307(14) Uani 1 1 d . .
H152 H 0.1026 0.1492 -0.6717 0.037 Uiso 1 1 calc R .
C153 C 0.1358(4) 0.1483(4) -0.5917(3) 0.0290(14) Uani 1 1 d . .
C154 C 0.1762(4) 0.1077(4) -0.5481(3) 0.0271(14) Uani 1 1 d . .
H154 H 0.1781 0.1275 -0.5142 0.032 Uiso 1 1 calc R .
C155 C 0.0980(4) 0.2228(4) -0.5835(3) 0.0365(16) Uani 1 1 d . .
C156 C 0.1651(4) 0.0200(4) -0.7001(2) 0.0363(15) Uani 1 1 d . .
C157 C 0.3282(3) -0.0622(4) -0.5104(2) 0.0258(13) Uani 1 1 d . .
C158 C 0.3538(4) -0.1335(4) -0.4850(2) 0.0269(13) Uani 1 1 d . .
H158 H 0.3251 -0.1588 -0.4653 0.032 Uiso 1 1 calc R .
C159 C 0.4193(4) -0.1685(4) -0.4875(2) 0.0289(14) Uani 1 1 d . .
C160 C 0.4636(4) -0.1338(4) -0.5154(2) 0.0281(14) Uani 1 1 d . .
H160 H 0.5088 -0.1576 -0.5170 0.034 Uiso 1 1 calc R .
C161 C 0.4397(4) -0.0634(4) -0.5410(2) 0.0304(14) Uani 1 1 d . .
C162 C 0.3752(4) -0.0284(4) -0.5375(2) 0.0286(14) Uani 1 1 d . .
H162 H 0.3617 0.0212 -0.5543 0.034 Uiso 1 1 calc R .
C163 C 0.4865(5) -0.0235(6) -0.5697(4) 0.058(2) Uani 1 1 d . U
C164 C 0.4424(4) -0.2440(5) -0.4592(3) 0.0368(16) Uani 1 1 d . .
C165 C 0.2975(4) 0.0381(4) -0.4486(2) 0.0278(13) Uani 1 1 d . .
C166 C 0.3288(4) 0.1122(4) -0.4524(2) 0.0322(15) Uani 1 1 d . .
H166 H 0.3203 0.1359 -0.4861 0.039 Uiso 1 1 calc R .
C167 C 0.3714(4) 0.1521(4) -0.4093(3) 0.0384(17) Uani 1 1 d . .
C168 C 0.3871(4) 0.1190(5) -0.3600(3) 0.0408(17) Uani 1 1 d . .
H168 H 0.4175 0.1461 -0.3303 0.049 Uiso 1 1 calc R .
C169 C 0.3581(4) 0.0463(4) -0.3543(2) 0.0344(15) Uani 1 1 d . .
C170 C 0.3139(4) 0.0070(4) -0.3979(2) 0.0306(14) Uani 1 1 d . .
H170 H 0.2941 -0.0431 -0.3930 0.037 Uiso 1 1 calc R .
C171 C 0.3741(6) 0.0079(7) -0.3022(3) 0.069(2) Uani 1 1 d . U
C172 C 0.3997(6) 0.2313(6) -0.4162(4) 0.073(2) Uani 1 1 d . U
B2 B 0.2580(4) -0.0146(4) -0.5004(3) 0.0267(15) Uani 1 1 d . .

loop_
_atom_site_aniso_label
_atom_site_aniso_U_11
_atom_site_aniso_U_22
_atom_site_aniso_U_33
_atom_site_aniso_U_23
_atom_site_aniso_U_13
_atom_site_aniso_U_12
Fe1 0.0317(5) 0.0243(5) 0.0250(4) 0.0008(4) 0.0088(4) 0.0002(4)
N1 0.031(3) 0.028(3) 0.025(3) -0.002(2) 0.010(2) 0.003(2)
N2 0.027(3) 0.023(3) 0.021(2) -0.0020(19) 0.009(2) -0.002(2)
N3 0.031(3) 0.025(3) 0.022(2) 0.001(2) 0.007(2) 0.001(2)
N4 0.031(3) 0.024(3) 0.022(2) -0.001(2) 0.005(2) 0.000(2)
C1 0.029(4) 0.029(3) 0.023(3) 0.002(2) 0.011(3) -0.003(3)
C2 0.026(3) 0.023(3) 0.021(3) 0.001(2) 0.010(2) 0.001(3)
C5 0.031(4) 0.028(3) 0.023(3) -0.001(2) 0.010(3) 0.001(3)
C6 0.032(4) 0.036(4) 0.024(3) 0.005(3) 0.005(3) 0.003(3)
C7 0.035(4) 0.040(4) 0.029(3) 0.009(3) 0.005(3) -0.007(3)
C8 0.045(4) 0.031(4) 0.034(4) 0.005(3) 0.007(3) 0.005(3)
C9 0.038(4) 0.026(3) 0.029(3) 0.002(3) 0.006(3) 0.002(3)
C10 0.028(4) 0.022(3) 0.028(3) 0.003(2) 0.009(3) 0.004(3)
C11 0.038(4) 0.030(3) 0.026(3) -0.006(3) 0.008(3) 0.002(3)
C12 0.039(4) 0.039(4) 0.051(4) -0.009(3) 0.004(3) 0.000(3)
C13 0.058(6) 0.059(6) 0.070(6) -0.034(5) 0.002(5) -0.006(5)
C14 0.075(7) 0.064(6) 0.077(7) -0.036(5) 0.023(6) 0.004(5)
C15 0.064(6) 0.060(6) 0.050(5) -0.014(4) 0.027(4) 0.011(5)
C16 0.046(4) 0.032(4) 0.041(4) -0.006(3) 0.016(3) 0.008(3)
C17 0.050(5) 0.033(4) 0.060(5) -0.002(3) 0.032(4) -0.001(4)
C18 0.051(5) 0.056(6) 0.067(5) 0.004(4) 0.016(4) -0.010(4)
C19 0.038(4) 0.048(5) 0.058(5) -0.005(4) 0.005(4) -0.006(4)
C20 0.054(6) 0.106(10) 0.131(10) 0.066(8) 0.033(6) 0.013(6)
C21 0.032(4) 0.027(3) 0.018(3) -0.001(2) 0.005(3) 0.002(3)
C22 0.032(4) 0.031(4) 0.031(3) 0.000(3) 0.005(3) 0.000(3)
C23 0.043(5) 0.047(4) 0.029(3) -0.008(3) 0.001(3) -0.004(3)
C24 0.057(5) 0.049(5) 0.037(4) -0.012(3) 0.008(4) 0.000(4)
C25 0.050(5) 0.045(4) 0.037(4) -0.008(3) 0.018(3) 0.007(3)
C26 0.034(4) 0.035(3) 0.026(3) 0.000(3) 0.009(3) 0.003(3)
C27 0.031(4) 0.063(5) 0.039(4) -0.001(4) 0.010(3) -0.004(4)
C28 0.050(6) 0.109(9) 0.062(6) -0.010(6) 0.024(5) -0.001(6)
C29 0.032(4) 0.046(4) 0.040(4) -0.006(3) 0.005(3) -0.002(3)
C30 0.043(5) 0.096(8) 0.058(5) 0.022(5) 0.021(4) -0.001(5)
C31 0.029(4) 0.023(3) 0.025(3) 0.005(2) 0.006(3) 0.001(3)
C32 0.041(4) 0.027(3) 0.035(3) 0.004(3) 0.013(3) -0.003(3)
C33 0.045(4) 0.024(3) 0.047(4) 0.004(3) 0.009(3) 0.004(3)
C34 0.035(4) 0.032(3) 0.032(3) 0.011(3) 0.008(3) 0.005(3)
C35 0.037(4) 0.031(3) 0.028(3) 0.007(3) 0.001(3) -0.002(3)
C36 0.026(3) 0.023(3) 0.030(3) 0.005(2) 0.009(3) 0.004(3)
C37 0.038(4) 0.029(3) 0.022(3) 0.000(2) 0.001(3) -0.005(3)
C38 0.048(5) 0.037(4) 0.034(4) 0.000(3) -0.001(3) -0.005(3)
C39 0.056(6) 0.051(5) 0.050(5) -0.007(4) -0.007(4) -0.014(4)
C40 0.077(7) 0.070(6) 0.030(4) -0.013(4) 0.003(4) -0.007(5)
C41 0.081(7) 0.054(5) 0.037(4) -0.016(4) 0.020(4) -0.013(5)
C42 0.055(5) 0.032(4) 0.029(3) -0.003(3) 0.015(3) 0.001(3)
C43 0.054(5) 0.042(4) 0.038(4) -0.004(3) 0.023(4) 0.000(4)
C44 0.049(5) 0.068(6) 0.081(6) 0.013(5) 0.031(5) 0.006(4)
C45 0.032(4) 0.053(5) 0.049(4) 0.008(4) 0.000(3) -0.007(3)
C46 0.041(5) 0.061(6) 0.068(5) 0.004(4) 0.022(4) -0.008(4)
C47 0.067(6) 0.029(4) 0.024(3) 0.001(3) 0.002(3) -0.011(4)
C48 0.061(6) 0.041(4) 0.043(4) 0.006(3) -0.013(4) -0.014(4)
C49 0.087(6) 0.062(5) 0.074(5) 0.017(4) -0.001(4) -0.022(4)
C50 0.109(6) 0.075(5) 0.062(5) -0.004(4) 0.015(5) -0.007(5)
C51 0.111(6) 0.062(5) 0.053(4) -0.009(4) 0.040(4) 0.001(4)
C52 0.130(9) 0.036(4) 0.037(4) -0.002(3) 0.043(5) -0.005(5)
C53 0.142(11) 0.046(5) 0.100(8) 0.009(5) 0.101(8) 0.010(6)
C54 0.126(10) 0.061(7) 0.132(10) 0.028(6) 0.098(9) 0.018(6)
C55 0.045(6) 0.052(6) 0.113(9) 0.039(6) -0.014(6) -0.012(5)
C56 0.041(5) 0.063(6) 0.104(8) -0.005(5) 0.024(5) -0.004(4)
Fe2 0.0343(6) 0.0239(5) 0.0318(5) -0.0022(4) 0.0078(4) -0.0020(4)
N5 0.031(3) 0.025(3) 0.026(3) -0.001(2) 0.007(2) 0.004(2)
N6 0.030(3) 0.025(3) 0.030(3) -0.002(2) 0.006(2) 0.003(2)
N7 0.029(3) 0.024(3) 0.026(3) -0.001(2) 0.009(2) -0.002(2)
N8 0.029(3) 0.025(3) 0.026(3) -0.001(2) 0.004(2) -0.006(2)
C3 0.029(4) 0.026(3) 0.031(3) -0.002(3) 0.010(3) 0.001(3)
C4 0.029(4) 0.025(3) 0.028(3) 0.005(2) 0.010(3) 0.003(3)
C57 0.036(4) 0.022(3) 0.028(3) -0.003(2) 0.013(3) -0.004(3)
C58 0.046(4) 0.026(3) 0.036(3) -0.003(3) 0.012(3) 0.008(3)
C59 0.059(5) 0.026(4) 0.049(4) -0.004(3) 0.016(4) -0.001(3)
C60 0.059(5) 0.031(4) 0.035(4) -0.012(3) 0.012(3) 0.003(3)
C61 0.037(4) 0.034(4) 0.034(3) -0.008(3) 0.005(3) -0.002(3)
C62 0.033(4) 0.027(3) 0.033(3) -0.003(3) 0.012(3) 0.000(3)
C63 0.039(4) 0.024(3) 0.032(3) 0.001(2) 0.005(3) 0.006(3)
C64 0.059(5) 0.035(4) 0.036(4) -0.001(3) 0.012(4) -0.003(3)
C65 0.096(8) 0.063(6) 0.029(4) 0.005(4) 0.013(5) 0.001(5)
C66 0.078(8) 0.072(7) 0.051(5) 0.015(5) -0.018(5) 0.008(6)
C67 0.055(6) 0.080(7) 0.060(6) 0.009(5) -0.013(5) 0.014(5)
C68 0.049(5) 0.042(4) 0.044(4) 0.001(3) 0.003(4) 0.006(4)
C69 0.041(5) 0.073(6) 0.057(5) -0.005(4) 0.015(4) 0.014(4)
C70 0.068(7) 0.076(7) 0.070(6) 0.002(5) 0.020(5) -0.012(5)
C71 0.074(7) 0.069(6) 0.047(5) -0.013(4) 0.035(5) -0.022(5)
C72 0.107(9) 0.121(11) 0.086(8) -0.044(7) 0.065(7) -0.052(8)
C73 0.035(4) 0.027(3) 0.031(3) -0.002(3) 0.004(3) 0.002(3)
C74 0.044(4) 0.039(4) 0.039(4) 0.004(3) 0.011(3) 0.005(3)
C75 0.068(6) 0.036(4) 0.043(4) 0.008(3) 0.012(4) 0.006(4)
C76 0.064(6) 0.040(4) 0.046(4) -0.003(3) 0.000(4) 0.018(4)
C77 0.036(4) 0.042(4) 0.046(4) -0.009(3) 0.004(3) 0.014(3)
C78 0.031(4) 0.032(4) 0.032(3) -0.008(3) 0.002(3) 0.009(3)
C79 0.033(4) 0.039(4) 0.053(4) -0.005(3) 0.013(3) 0.005(3)
C80 0.039(4) 0.066(5) 0.048(4) -0.013(4) 0.021(4) 0.001(4)
C81 0.057(6) 0.061(6) 0.075(6) 0.024(5) 0.023(5) -0.007(5)
C82 0.126(12) 0.111(12) 0.163(14) -0.014(10) 0.094(11) -0.004(9)
C83 0.030(4) 0.020(3) 0.031(3) 0.000(2) 0.010(3) -0.002(3)
C84 0.039(4) 0.035(4) 0.026(3) -0.005(3) 0.011(3) -0.004(3)
C85 0.040(4) 0.032(4) 0.036(4) -0.009(3) 0.011(3) 0.003(3)
C86 0.042(4) 0.026(4) 0.044(4) 0.000(3) 0.007(3) -0.004(3)
C87 0.042(4) 0.026(3) 0.034(3) -0.002(3) 0.009(3) -0.005(3)
C88 0.031(4) 0.028(3) 0.026(3) -0.005(3) 0.006(3) -0.001(3)
C89 0.042(4) 0.028(3) 0.028(3) 0.002(3) 0.012(3) -0.006(3)
C90 0.037(4) 0.032(4) 0.036(3) 0.004(3) 0.014(3) -0.001(3)
C91 0.062(5) 0.043(4) 0.053(4) 0.008(4) 0.036(4) -0.001(4)
C92 0.095(7) 0.043(5) 0.051(5) 0.020(4) 0.037(5) 0.014(5)
C93 0.065(6) 0.045(5) 0.051(4) 0.015(4) 0.016(4) 0.016(4)
C94 0.042(4) 0.048(4) 0.032(3) 0.011(3) 0.013(3) 0.008(3)
C95 0.038(5) 0.068(6) 0.072(6) 0.015(5) 0.020(4) 0.014(4)
C96 0.055(6) 0.090(8) 0.076(6) -0.008(6) 0.020(5) 0.018(5)
C97 0.045(5) 0.045(5) 0.058(5) 0.000(4) 0.030(4) -0.002(4)
C98 0.047(6) 0.093(9) 0.091(7) -0.031(7) 0.006(5) 0.006(6)
C99 0.043(4) 0.026(3) 0.031(3) 0.000(3) 0.006(3) -0.009(3)
C100 0.056(5) 0.066(6) 0.026(3) 0.005(3) 0.012(3) -0.012(4)
C101 0.056(6) 0.100(8) 0.033(4) 0.012(4) 0.013(4) -0.016(5)
C102 0.081(7) 0.078(7) 0.027(4) 0.010(4) 0.001(4) -0.014(5)
C103 0.060(6) 0.061(6) 0.043(4) 0.022(4) -0.008(4) -0.003(5)
C104 0.050(5) 0.037(4) 0.049(4) 0.011(3) 0.009(4) 0.002(4)
C105 0.054(6) 0.064(6) 0.064(6) 0.007(5) -0.002(5) 0.006(5)
C106 0.063(7) 0.061(6) 0.092(7) 0.006(5) 0.015(6) 0.011(5)
C107 0.061(6) 0.082(7) 0.038(4) 0.011(4) 0.016(4) 0.007(5)
C108 0.072(7) 0.135(12) 0.077(7) 0.036(7) 0.032(6) 0.030(7)
F1 0.110(4) 0.066(3) 0.026(2) 0.001(2) -0.003(2) -0.007(3)
F2 0.089(4) 0.113(5) 0.049(3) 0.027(3) 0.024(3) -0.030(4)
F3 0.145(6) 0.087(4) 0.048(3) 0.024(3) 0.023(3) 0.069(4)
F4 0.081(4) 0.035(2) 0.050(3) -0.014(2) 0.017(2) -0.017(2)
F5 0.064(3) 0.032(2) 0.085(4) 0.007(2) 0.001(3) -0.001(2)
F6 0.103(4) 0.053(3) 0.109(4) -0.025(3) 0.081(4) -0.039(3)
F7 0.054(3) 0.028(2) 0.056(3) -0.013(2) -0.003(2) 0.006(2)
F8 0.061(3) 0.041(3) 0.094(4) 0.006(2) 0.053(3) 0.010(2)
F9 0.049(3) 0.034(2) 0.055(3) 0.010(2) 0.003(2) 0.014(2)
F10 0.183(6) 0.090(4) 0.029(2) 0.005(3) 0.015(3) 0.056(4)
F11 0.067(4) 0.133(6) 0.051(3) -0.031(3) 0.039(3) -0.026(4)
F12 0.105(5) 0.086(4) 0.064(3) -0.050(3) 0.052(3) -0.056(3)
F13 0.071(4) 0.089(4) 0.149(5) 0.070(4) 0.086(4) 0.047(3)
F14 0.095(4) 0.092(4) 0.054(3) 0.013(3) 0.045(3) -0.006(3)
F15 0.070(3) 0.044(3) 0.100(4) 0.020(3) 0.048(3) -0.002(2)
F16 0.058(3) 0.039(3) 0.065(3) 0.018(2) 0.035(2) 0.027(2)
F17 0.055(3) 0.060(3) 0.032(2) 0.013(2) 0.001(2) 0.006(2)
F18 0.042(3) 0.034(2) 0.065(3) 0.016(2) 0.018(2) 0.0030(19)
F19 0.094(4) 0.046(3) 0.032(2) -0.0059(19) 0.019(2) -0.016(3)
F20 0.045(3) 0.035(2) 0.093(4) -0.015(2) 0.031(3) -0.003(2)
F21 0.044(2) 0.028(2) 0.054(2) 0.0009(18) 0.020(2) -0.0088(18)
F22 0.053(3) 0.079(4) 0.128(5) -0.041(4) 0.063(3) -0.025(3)
F23 0.052(3) 0.038(3) 0.076(3) -0.011(2) 0.042(2) -0.003(2)
F24 0.122(5) 0.119(5) 0.051(3) 0.034(3) 0.059(3) 0.061(4)
C109 0.025(3) 0.026(3) 0.026(3) 0.003(2) 0.012(2) 0.004(2)
C110 0.033(4) 0.028(3) 0.028(3) 0.002(3) 0.012(3) 0.001(3)
C111 0.036(4) 0.033(3) 0.025(3) 0.003(3) 0.010(3) 0.008(3)
C112 0.035(4) 0.035(4) 0.029(3) -0.003(3) 0.009(3) -0.002(3)
C113 0.034(4) 0.027(3) 0.033(3) 0.000(3) 0.013(3) -0.002(3)
C114 0.029(3) 0.023(3) 0.024(3) 0.000(2) 0.010(3) 0.001(2)
C115 0.036(4) 0.032(3) 0.040(4) -0.006(3) 0.009(3) -0.007(3)
C116 0.068(5) 0.038(4) 0.027(3) 0.002(3) 0.014(3) -0.003(4)
C117 0.025(3) 0.019(3) 0.031(3) 0.003(2) 0.012(3) -0.006(2)
C118 0.034(4) 0.029(3) 0.035(3) -0.001(3) 0.017(3) -0.003(3)
C119 0.029(4) 0.022(3) 0.032(3) 0.003(2) 0.009(3) 0.000(3)
C120 0.039(4) 0.030(3) 0.033(3) 0.004(3) 0.007(3) -0.002(3)
C121 0.029(4) 0.034(4) 0.027(3) 0.000(3) 0.008(3) -0.002(3)
C122 0.029(3) 0.024(3) 0.034(3) -0.004(3) 0.012(3) -0.001(3)
C123 0.051(5) 0.040(4) 0.029(3) -0.005(3) 0.010(3) -0.003(3)
C124 0.038(4) 0.025(3) 0.044(4) 0.002(3) 0.008(3) 0.009(3)
C125 0.032(4) 0.022(3) 0.025(3) -0.002(2) 0.007(3) 0.001(3)
C126 0.030(4) 0.019(3) 0.043(4) 0.004(3) 0.017(3) 0.003(2)
C127 0.026(4) 0.027(3) 0.040(4) 0.002(3) 0.017(3) 0.003(3)
C128 0.027(4) 0.034(4) 0.033(3) 0.005(3) 0.015(3) 0.004(3)
C129 0.025(3) 0.024(3) 0.028(3) 0.001(2) 0.007(3) -0.001(2)
C130 0.028(4) 0.027(3) 0.027(3) 0.002(2) 0.013(3) 0.003(3)
C131 0.034(4) 0.037(4) 0.041(4) 0.001(3) 0.022(3) 0.003(3)
C132 0.045(5) 0.042(4) 0.055(5) 0.018(3) 0.029(4) 0.007(3)
C133 0.030(4) 0.025(3) 0.022(3) 0.007(2) 0.008(2) 0.007(3)
C134 0.029(3) 0.027(3) 0.024(3) 0.007(2) 0.010(3) 0.005(3)
C135 0.028(3) 0.026(3) 0.027(3) 0.005(2) 0.008(3) 0.000(3)
C136 0.031(4) 0.025(3) 0.027(3) 0.006(2) 0.009(3) -0.002(3)
C137 0.032(4) 0.025(3) 0.036(3) 0.002(3) 0.017(3) 0.003(3)
C138 0.029(4) 0.022(3) 0.029(3) 0.001(2) 0.009(3) 0.001(2)
C139 0.043(5) 0.041(4) 0.052(4) -0.005(3) 0.031(4) -0.006(3)
C140 0.037(4) 0.021(3) 0.047(4) 0.001(3) 0.026(3) -0.002(3)
B1 0.030(4) 0.024(3) 0.027(3) -0.004(3) 0.012(3) 0.002(3)
F25 0.132(5) 0.133(6) 0.064(3) 0.037(3) 0.071(3) 0.072(4)
F26 0.048(3) 0.100(5) 0.128(5) -0.050(4) 0.060(3) -0.027(3)
F27 0.080(4) 0.048(3) 0.102(4) -0.020(3) 0.069(3) -0.006(3)
F28 0.044(3) 0.036(2) 0.053(2) -0.0023(19) 0.016(2) -0.0174(19)
F29 0.064(3) 0.043(3) 0.032(2) -0.0022(18) 0.011(2) -0.011(2)
F30 0.039(3) 0.032(2) 0.067(3) -0.012(2) 0.007(2) 0.0061(18)
F31 0.092(4) 0.038(3) 0.152(5) 0.009(3) 0.092(4) 0.018(3)
F32 0.066(3) 0.035(3) 0.062(3) 0.000(2) -0.001(2) 0.022(2)
F33 0.070(3) 0.036(3) 0.069(3) -0.016(2) 0.001(3) 0.010(2)
F34 0.064(3) 0.040(2) 0.045(2) -0.0172(19) 0.023(2) -0.014(2)
F35 0.056(3) 0.081(4) 0.050(2) -0.022(2) 0.032(2) -0.018(3)
F36 0.100(4) 0.063(3) 0.030(2) 0.005(2) 0.004(2) 0.021(3)
F37 0.095(4) 0.119(5) 0.208(6) 0.084(5) 0.108(4) 0.035(4)
F38 0.120(4) 0.060(4) 0.138(4) -0.010(3) 0.097(4) -0.034(3)
F39 0.139(5) 0.141(5) 0.108(4) 0.013(4) 0.074(4) -0.054(4)
F40 0.040(3) 0.032(2) 0.055(3) 0.0080(18) 0.010(2) -0.0012(18)
F41 0.063(3) 0.056(3) 0.036(2) 0.011(2) -0.002(2) 0.004(2)
F42 0.054(3) 0.051(3) 0.083(3) 0.027(2) 0.042(3) 0.031(2)
F43 0.108(4) 0.063(3) 0.065(3) 0.007(3) 0.013(3) -0.046(3)
F44 0.239(7) 0.082(4) 0.081(4) -0.029(3) 0.060(4) -0.082(5)
F45 0.120(4) 0.115(5) 0.162(5) 0.038(4) 0.033(4) -0.039(4)
F46 0.218(7) 0.129(5) 0.041(3) 0.019(3) -0.007(4) -0.031(5)
F47 0.134(5) 0.175(6) 0.077(3) 0.063(4) 0.042(4) 0.004(5)
F48 0.191(6) 0.150(6) 0.077(4) 0.055(4) 0.054(4) 0.105(5)
C141 0.030(3) 0.020(3) 0.030(3) 0.002(2) 0.015(3) 0.003(2)
C142 0.028(3) 0.023(3) 0.032(3) 0.003(2) 0.014(3) 0.004(2)
C143 0.028(3) 0.021(3) 0.030(3) 0.004(2) 0.007(3) 0.004(2)
C144 0.031(4) 0.033(3) 0.033(3) 0.010(3) 0.017(3) 0.002(3)
C145 0.031(4) 0.030(3) 0.035(3) 0.003(3) 0.020(3) 0.005(3)
C146 0.033(4) 0.028(3) 0.027(3) 0.001(2) 0.015(3) 0.004(3)
C147 0.038(4) 0.038(4) 0.046(4) 0.003(3) 0.025(3) -0.001(3)
C148 0.030(4) 0.035(4) 0.036(3) 0.004(3) 0.012(3) 0.002(3)
C149 0.026(3) 0.027(3) 0.029(3) -0.002(2) 0.017(3) -0.005(3)
C150 0.030(3) 0.021(3) 0.034(3) -0.002(2) 0.014(3) -0.001(2)
C151 0.032(4) 0.028(3) 0.029(3) -0.003(3) 0.009(3) -0.007(3)
C152 0.026(4) 0.029(3) 0.037(3) 0.003(3) 0.010(3) -0.002(3)
C153 0.029(4) 0.021(3) 0.042(4) 0.000(3) 0.017(3) -0.002(3)
C154 0.030(4) 0.021(3) 0.036(3) -0.004(2) 0.020(3) -0.002(3)
C155 0.038(4) 0.028(4) 0.044(4) 0.005(3) 0.013(3) 0.002(3)
C156 0.042(4) 0.036(4) 0.031(3) -0.001(3) 0.011(3) -0.005(3)
C157 0.025(3) 0.026(3) 0.030(3) -0.007(2) 0.012(3) -0.005(2)
C158 0.029(4) 0.029(3) 0.026(3) 0.000(2) 0.013(3) -0.002(3)
C159 0.027(4) 0.032(3) 0.027(3) -0.001(3) 0.006(3) -0.002(3)
C160 0.025(3) 0.028(3) 0.032(3) 0.000(3) 0.009(3) 0.005(3)
C161 0.029(4) 0.031(4) 0.035(3) -0.006(3) 0.016(3) -0.005(3)
C162 0.035(4) 0.022(3) 0.029(3) 0.001(2) 0.010(3) 0.000(3)
C163 0.068(5) 0.049(4) 0.086(5) 0.011(4) 0.068(4) 0.009(4)
C164 0.033(4) 0.045(4) 0.034(3) 0.007(3) 0.011(3) 0.004(3)
C165 0.031(4) 0.026(3) 0.032(3) -0.004(2) 0.019(3) 0.001(3)
C166 0.039(4) 0.035(4) 0.027(3) -0.002(3) 0.016(3) -0.005(3)
C167 0.047(5) 0.038(4) 0.031(3) -0.004(3) 0.012(3) -0.011(3)
C168 0.046(5) 0.053(5) 0.027(3) -0.006(3) 0.017(3) -0.010(4)
C169 0.041(4) 0.041(4) 0.023(3) -0.001(3) 0.012(3) 0.006(3)
C170 0.035(4) 0.030(3) 0.030(3) -0.001(3) 0.012(3) 0.000(3)
C171 0.095(6) 0.095(6) 0.024(3) 0.019(4) 0.030(4) 0.023(5)
C172 0.097(4) 0.070(4) 0.048(4) -0.006(3) 0.013(4) -0.055(4)
B2 0.031(4) 0.023(3) 0.030(3) -0.001(3) 0.015(3) -0.003(3)

loop_
_atom_type_symbol
_atom_type_description
_atom_type_scat_dispersion_real
_atom_type_scat_dispersion_imag
_atom_type_scat_source
C C 0.0033 0.0016 'International Tables Vol C Tables 4.2.6.8 and 6.1.1.4'
H H 0.0000 0.0000 'International Tables Vol C Tables 4.2.6.8 and 6.1.1.4'
B B 0.0013 0.0007 'International Tables Vol C Tables 4.2.6.8 and 6.1.1.4'
F F 0.0171 0.0103 'International Tables Vol C Tables 4.2.6.8 and 6.1.1.4'
Fe Fe 0.3463 0.8444 'International Tables Vol C Tables 4.2.6.8 and 6.1.1.4'
N N 0.0061 0.0033 'International Tables Vol C Tables 4.2.6.8 and 6.1.1.4'

loop_
_geom_angle_atom_site_label_1
_geom_angle_atom_site_label_2
_geom_angle_atom_site_label_3
_geom_angle
C1 Fe1 C2 178.7(2)
C1 N1 C5 112.2(5)
C1 N1 C11 124.1(5)
C5 N1 C11 123.3(5)
C1 N2 C10 111.7(5)
C1 N2 C21 126.5(5)
C10 N2 C21 121.7(5)
C2 N3 C31 111.7(5)
C2 N3 C37 127.2(5)
C31 N3 C37 121.1(5)
C2 N4 C36 112.4(5)
C2 N4 C47 123.0(5)
C36 N4 C47 124.4(5)
N1 C1 Fe1 125.2(5)
N1 C1 N2 103.4(5)
N2 C1 Fe1 131.3(4)
N3 C2 Fe1 130.6(4)
N3 C2 N4 103.2(5)
N4 C2 Fe1 126.2(4)
N1 C5 C6 128.5(6)
C10 C5 N1 106.2(5)
C10 C5 C6 125.3(6)
C5 C6 H6A 109.9
C5 C6 H6B 109.9
C5 C6 C7 108.8(6)
H6A C6 H6B 108.3
C7 C6 H6A 109.9
C7 C6 H6B 109.9
C6 C7 H7A 108.8
C6 C7 H7B 108.8
C6 C7 C8 113.7(6)
H7A C7 H7B 107.7
C8 C7 H7A 108.8
C8 C7 H7B 108.8
C7 C8 H8A 108.9
C7 C8 H8B 108.9
H8A C8 H8B 107.8
C9 C8 C7 113.2(6)
C9 C8 H8A 108.9
C9 C8 H8B 108.9
C8 C9 H9A 110.1
C8 C9 H9B 110.1
H9A C9 H9B 108.5
C10 C9 C8 107.8(6)
C10 C9 H9A 110.1
C10 C9 H9B 110.1
N2 C10 C9 128.0(6)
C5 C10 N2 106.4(6)
C5 C10 C9 125.6(6)
C12 C11 N1 118.2(6)
C16 C11 N1 118.1(6)
C16 C11 C12 123.7(6)
C11 C12 C19 123.5(7)
C13 C12 C11 115.6(7)
C13 C12 C19 120.9(7)
C12 C13 H13 118.9
C14 C13 C12 122.2(9)
C14 C13 H13 118.9
C13 C14 H14 119.8
C13 C14 C15 120.3(8)
C15 C14 H14 119.8
C14 C15 H15 119.4
C14 C15 C16 121.3(8)
C16 C15 H15 119.4
C11 C16 C17 122.4(6)
C15 C16 C11 116.9(7)
C15 C16 C17 120.7(7)
C16 C17 H17A 108.8
C16 C17 H17B 108.8
C16 C17 C18 113.8(7)
H17A C17 H17B 107.7
C18 C17 H17A 108.8
C18 C17 H17B 108.8
C17 C18 H18A 109.5
C17 C18 H18B 109.5
C17 C18 H18C 109.5
H18A C18 H18B 109.5
H18A C18 H18C 109.5
H18B C18 H18C 109.5
C12 C19 H19A 109.1
C12 C19 H19B 109.1
H19A C19 H19B 107.8
C20 C19 C12 112.4(7)
C20 C19 H19A 109.1
C20 C19 H19B 109.1
C19 C20 H20A 109.5
C19 C20 H20B 109.5
C19 C20 H20C 109.5
H20A C20 H20B 109.5
H20A C20 H20C 109.5
H20B C20 H20C 109.5
C22 C21 N2 117.8(6)
C26 C21 N2 118.2(6)
C26 C21 C22 123.8(6)
C21 C22 C23 115.2(7)
C21 C22 C29 123.8(6)
C23 C22 C29 120.9(6)
C22 C23 H23 118.8
C24 C23 C22 122.5(7)
C24 C23 H23 118.8
C23 C24 H24 119.9
C23 C24 C25 120.3(7)
C25 C24 H24 119.9
C24 C25 H25 119.9
C26 C25 C24 120.2(7)
C26 C25 H25 119.9
C21 C26 C27 119.8(6)
C25 C26 C21 118.0(6)
C25 C26 C27 122.2(6)
C26 C27 H27A 108.1
C26 C27 H27B 108.1
H27A C27 H27B 107.3
C28 C27 C26 116.9(6)
C28 C27 H27A 108.1
C28 C27 H27B 108.1
C27 C28 H28A 109.5
C27 C28 H28B 109.5
C27 C28 H28C 109.5
H28A C28 H28B 109.5
H28A C28 H28C 109.5
H28B C28 H28C 109.5
C22 C29 H29A 108.8
C22 C29 H29B 108.8
C22 C29 C30 113.7(7)
H29A C29 H29B 107.7
C30 C29 H29A 108.8
C30 C29 H29B 108.8
C29 C30 H30A 109.5
C29 C30 H30B 109.5
C29 C30 H30C 109.5
H30A C30 H30B 109.5
H30A C30 H30C 109.5
H30B C30 H30C 109.5
N3 C31 C32 128.4(6)
C36 C31 N3 106.5(6)
C36 C31 C32 125.0(6)
C31 C32 H32A 110.0
C31 C32 H32B 110.0
C31 C32 C33 108.5(6)
H32A C32 H32B 108.4
C33 C32 H32A 110.0
C33 C32 H32B 110.0
C32 C33 H33A 109.3
C32 C33 H33B 109.3
C32 C33 C34 111.7(6)
H33A C33 H33B 107.9
C34 C33 H33A 109.3
C34 C33 H33B 109.3
C33 C34 H34A 109.0
C33 C34 H34B 109.0
C33 C34 C35 112.8(6)
H34A C34 H34B 107.8
C35 C34 H34A 109.0
C35 C34 H34B 109.0
C34 C35 H35A 110.1
C34 C35 H35B 110.1
H35A C35 H35B 108.4
C36 C35 C34 108.0(6)
C36 C35 H35A 110.1
C36 C35 H35B 110.1
N4 C36 C35 128.0(6)
C31 C36 N4 106.1(5)
C31 C36 C35 125.9(6)
C38 C37 N3 118.5(6)
C38 C37 C42 123.0(6)
C42 C37 N3 118.4(6)
C37 C38 C45 121.3(6)
C39 C38 C37 117.9(7)
C39 C38 C45 120.8(7)
C38 C39 H39 119.6
C38 C39 C40 120.7(8)
C40 C39 H39 119.6
C39 C40 H40 119.8
C41 C40 C39 120.5(7)
C41 C40 H40 119.8
C40 C41 H41 119.4
C40 C41 C42 121.2(8)
C42 C41 H41 119.4
C37 C42 C43 123.4(6)
C41 C42 C37 116.7(7)
C41 C42 C43 119.9(7)
C42 C43 H43A 108.7
C42 C43 H43B 108.7
C42 C43 C44 114.2(7)
H43A C43 H43B 107.6
C44 C43 H43A 108.7
C44 C43 H43B 108.7
C43 C44 H44A 109.5
C43 C44 H44B 109.5
C43 C44 H44C 109.5
H44A C44 H44B 109.5
H44A C44 H44C 109.5
H44B C44 H44C 109.5
C38 C45 H45A 109.1
C38 C45 H45B 109.1
C38 C45 C46 112.3(7)
H45A C45 H45B 107.9
C46 C45 H45A 109.1
C46 C45 H45B 109.1
C45 C46 H46A 109.5
C45 C46 H46B 109.5
C45 C46 H46C 109.5
H46A C46 H46B 109.5
H46A C46 H46C 109.5
H46B C46 H46C 109.5
C48 C47 N4 119.2(7)
C48 C47 C52 124.2(8)
C52 C47 N4 116.6(7)
C47 C48 C49 118.9(10)
C47 C48 C55 122.5(8)
C49 C48 C55 118.5(9)
C48 C49 H49 121.5
C50 C49 C48 117.0(11)
C50 C49 H49 121.5
C49 C50 H50 117.3
C49 C50 C51 125.5(11)
C51 C50 H50 117.3
C50 C51 H51 121.1
C50 C51 C52 117.8(10)
C52 C51 H51 121.1
C47 C52 C53 124.1(8)
C51 C52 C47 116.6(10)
C51 C52 C53 119.3(9)
C52 C53 H53A 108.6
C52 C53 H53B 108.6
C52 C53 C54 114.5(8)
H53A C53 H53B 107.6
C54 C53 H53A 108.6
C54 C53 H53B 108.6
C53 C54 H54A 109.5
C53 C54 H54B 109.5
C53 C54 H54C 109.5
H54A C54 H54B 109.5
H54A C54 H54C 109.5
H54B C54 H54C 109.5
C48 C55 H55A 109.4
C48 C55 H55B 109.4
C48 C55 C56 111.2(8)
H55A C55 H55B 108.0
C56 C55 H55A 109.4
C56 C55 H55B 109.4
C55 C56 H56A 109.5
C55 C56 H56B 109.5
C55 C56 H56C 109.5
H56A C56 H56B 109.5
H56A C56 H56C 109.5
H56B C56 H56C 109.5
C3 Fe2 C4 178.1(3)
C3 N5 C57 111.8(5)
C3 N5 C63 123.0(5)
C57 N5 C63 125.2(5)
C3 N6 C62 111.9(5)
C3 N6 C73 125.4(5)
C62 N6 C73 122.7(5)
C4 N7 C83 111.6(5)
C4 N7 C89 126.5(5)
C83 N7 C89 121.8(5)
C4 N8 C88 112.0(5)
C4 N8 C99 123.5(5)
C88 N8 C99 124.5(5)
N5 C3 Fe2 124.8(5)
N6 C3 Fe2 132.1(5)
N6 C3 N5 103.1(5)
N7 C4 Fe2 130.8(5)
N7 C4 N8 103.3(5)
N8 C4 Fe2 126.0(4)
N5 C57 C58 127.3(6)
C62 C57 N5 106.1(6)
C62 C57 C58 126.6(6)
C57 C58 H58A 110.3
C57 C58 H58B 110.3
C57 C58 C59 107.0(6)
H58A C58 H58B 108.6
C59 C58 H58A 110.3
C59 C58 H58B 110.3
C58 C59 H59A 109.0
C58 C59 H59B 109.0
H59A C59 H59B 107.8
C60 C59 C58 113.0(6)
C60 C59 H59A 109.0
C60 C59 H59B 109.0
C59 C60 H60A 109.2
C59 C60 H60B 109.2
C59 C60 C61 111.9(6)
H60A C60 H60B 107.9
C61 C60 H60A 109.2
C61 C60 H60B 109.2
C60 C61 H61A 110.1
C60 C61 H61B 110.1
H61A C61 H61B 108.4
C62 C61 C60 108.1(6)
C62 C61 H61A 110.1
C62 C61 H61B 110.1
N6 C62 C61 127.8(6)
C57 C62 N6 107.2(6)
C57 C62 C61 125.1(6)
C64 C63 N5 117.6(6)
C68 C63 N5 118.3(6)
C68 C63 C64 124.1(7)
C63 C64 C65 115.8(8)
C63 C64 C71 123.7(7)
C65 C64 C71 120.5(8)
C64 C65 H65 119.7
C66 C65 C64 120.7(8)
C66 C65 H65 119.7
C65 C66 H66 118.9
C65 C66 C67 122.3(8)
C67 C66 H66 118.9
C66 C67 H67 120.1
C66 C67 C68 119.7(10)
C68 C67 H67 120.1
C63 C68 C67 117.4(8)
C63 C68 C69 122.6(7)
C67 C68 C69 119.9(8)
C68 C69 H69A 109.3
C68 C69 H69B 109.3
C68 C69 C70 111.7(8)
H69A C69 H69B 107.9
C70 C69 H69A 109.3
C70 C69 H69B 109.3
C69 C70 H70A 109.5
C69 C70 H70B 109.5
C69 C70 H70C 109.5
H70A C70 H70B 109.5
H70A C70 H70C 109.5
H70B C70 H70C 109.5
C64 C71 H71A 109.0
C64 C71 H71B 108.9
C64 C71 C72 113.1(9)
H71A C71 H71B 107.8
C72 C71 H71A 109.0
C72 C71 H71B 109.0
C71 C72 H72A 109.5
C71 C72 H72B 109.5
C71 C72 H72C 109.5
H72A C72 H72B 109.5
H72A C72 H72C 109.5
H72B C72 H72C 109.5
C74 C73 N6 117.4(6)
C78 C73 N6 118.0(6)
C78 C73 C74 124.6(6)
C73 C74 C81 123.6(7)
C75 C74 C73 115.8(7)
C75 C74 C81 120.6(7)
C74 C75 H75 118.9
C76 C75 C74 122.1(8)
C76 C75 H75 118.9
C75 C76 H76 120.0
C75 C76 C77 120.0(7)
C77 C76 H76 120.0
C76 C77 H77 120.2
C78 C77 C76 119.5(7)
C78 C77 H77 120.2
C73 C78 C77 117.9(7)
C73 C78 C79 123.7(6)
C77 C78 C79 118.3(7)
C78 C79 H79A 109.2
C78 C79 H79B 109.2
C78 C79 C80 112.1(6)
H79A C79 H79B 107.9
C80 C79 H79A 109.2
C80 C79 H79B 109.2
C79 C80 H80A 109.5
C79 C80 H80B 109.5
C79 C80 H80C 109.5
H80A C80 H80B 109.5
H80A C80 H80C 109.5
H80B C80 H80C 109.5
C74 C81 H81A 108.9
C74 C81 H81B 108.9
C74 C81 C82 113.5(9)
H81A C81 H81B 107.7
C82 C81 H81A 108.9
C82 C81 H81B 108.9
C81 C82 H82A 109.5
C81 C82 H82B 109.5
C81 C82 H82C 109.5
H82A C82 H82B 109.5
H82A C82 H82C 109.5
H82B C82 H82C 109.5
N7 C83 C84 127.9(6)
C88 C83 N7 106.6(5)
C88 C83 C84 125.5(6)
C83 C84 H84A 110.0
C83 C84 H84B 110.0
C83 C84 C85 108.5(6)
H84A C84 H84B 108.4
C85 C84 H84A 110.0
C85 C84 H84B 110.0
C84 C85 H85A 109.0
C84 C85 H85B 109.0
H85A C85 H85B 107.8
C86 C85 C84 112.8(6)
C86 C85 H85A 109.0
C86 C85 H85B 109.0
C85 C86 H86A 109.0
C85 C86 H86B 109.0
H86A C86 H86B 107.8
C87 C86 C85 113.1(6)
C87 C86 H86A 109.0
C87 C86 H86B 109.0
C86 C87 H87A 110.1
C86 C87 H87B 110.1
H87A C87 H87B 108.4
C88 C87 C86 108.1(6)
C88 C87 H87A 110.1
C88 C87 H87B 110.1
N8 C88 C87 127.4(6)
C83 C88 N8 106.5(6)
C83 C88 C87 126.1(6)
C90 C89 N7 118.6(6)
C94 C89 N7 118.2(6)
C94 C89 C90 123.1(6)
C89 C90 C91 118.2(7)
C89 C90 C97 123.5(6)
C91 C90 C97 118.2(7)
C90 C91 H91 120.4
C92 C91 C90 119.1(7)
C92 C91 H91 120.4
C91 C92 H92 118.8
C91 C92 C93 122.5(7)
C93 C92 H92 118.8
C92 C93 H93 120.6
C92 C93 C94 118.8(8)
C94 C93 H93 120.6
C89 C94 C93 118.1(7)
C89 C94 C95 120.3(6)
C93 C94 C95 121.6(7)
C94 C95 H95A 108.4
C94 C95 H95B 108.4
H95A C95 H95B 107.4
C96 C95 C94 115.7(8)
C96 C95 H95A 108.4
C96 C95 H95B 108.4
C95 C96 H96A 109.5
C95 C96 H96B 109.5
C95 C96 H96C 109.5
H96A C96 H96B 109.5
H96A C96 H96C 109.5
H96B C96 H96C 109.5
C90 C97 H97A 109.2
C90 C97 H97B 109.2
H97A C97 H97B 107.9
C98 C97 C90 112.1(8)
C98 C97 H97A 109.2
C98 C97 H97B 109.2
C97 C98 H98A 109.5
C97 C98 H98B 109.5
C97 C98 H98C 109.5
H98A C98 H98B 109.5
H98A C98 H98C 109.5
H98B C98 H98C 109.5
C100 C99 N8 117.5(6)
C104 C99 N8 118.1(7)
C104 C99 C100 124.3(7)
C99 C100 C107 120.9(6)
C101 C100 C99 116.7(8)
C101 C100 C107 122.3(8)
C100 C101 H101 119.8
C102 C101 C100 120.4(8)
C102 C101 H101 119.8
C101 C102 H102 119.3
C103 C102 C101 121.4(7)
C103 C102 H102 119.3
C102 C103 H103 119.9
C102 C103 C104 120.2(8)
C104 C103 H103 119.9
C99 C104 C103 116.9(8)
C99 C104 C105 122.5(7)
C103 C104 C105 120.5(8)
C104 C105 H10A 109.5
C104 C105 H10B 109.5
H10A C105 H10B 108.1
C106 C105 C104 110.8(9)
C106 C105 H10A 109.5
C106 C105 H10B 109.5
C105 C106 H10C 109.5
C105 C106 H10D 109.5
C105 C106 H10E 109.5
H10C C106 H10D 109.5
H10C C106 H10E 109.5
H10D C106 H10E 109.5
C100 C107 H10F 108.2
C100 C107 H10G 108.3
H10F C107 H10G 107.4
C108 C107 C100 116.2(7)
C108 C107 H10F 108.2
C108 C107 H10G 108.3
C107 C108 H10H 109.5
C107 C108 H10I 109.5
C107 C108 H10J 109.5
H10H C108 H10I 109.5
H10H C108 H10J 109.5
H10I C108 H10J 109.5
C110 C109 B1 120.9(6)
C114 C109 C110 115.2(6)
C114 C109 B1 123.6(5)
C109 C110 H110 119.3
C111 C110 C109 121.4(6)
C111 C110 H110 119.3
C110 C111 C116 118.2(6)
C112 C111 C110 121.7(6)
C112 C111 C116 120.1(6)
C111 C112 H112 121.1
C111 C112 C113 117.8(6)
C113 C112 H112 121.1
C112 C113 C115 121.5(6)
C114 C113 C112 120.3(6)
C114 C113 C115 118.1(6)
C109 C114 H114 118.2
C113 C114 C109 123.6(6)
C113 C114 H114 118.2
F4 C115 C113 113.4(6)
F5 C115 F4 104.5(6)
F5 C115 F6 106.0(7)
F5 C115 C113 113.4(6)
F6 C115 F4 107.2(6)
F6 C115 C113 111.8(6)
F1 C116 F2 103.3(6)
F1 C116 C111 113.9(6)
F2 C116 C111 111.4(6)
F3 C116 F1 110.1(7)
F3 C116 F2 103.2(7)
F3 C116 C111 113.8(6)
C118 C117 C122 114.9(6)
C118 C117 B1 121.3(5)
C122 C117 B1 123.6(5)
C117 C118 H118 118.6
C117 C118 C119 122.7(6)
C119 C118 H118 118.6
C118 C119 C124 118.4(6)
C120 C119 C118 121.0(6)
C120 C119 C124 120.6(6)
C119 C120 H120 121.3
C119 C120 C121 117.4(6)
C121 C120 H120 121.3
C120 C121 C123 119.5(6)
C122 C121 C120 120.4(6)
C122 C121 C123 120.2(6)
C117 C122 H122 118.2
C121 C122 C117 123.5(6)
C121 C122 H122 118.2
F10 C123 F11 105.2(7)
F10 C123 F12 108.3(7)
F10 C123 C121 113.6(6)
F11 C123 C121 111.5(6)
F12 C123 F11 104.5(7)
F12 C123 C121 113.0(6)
F7 C124 C119 110.3(6)
F8 C124 F7 106.0(6)
F8 C124 C119 112.7(6)
F9 C124 F7 107.5(6)
F9 C124 F8 106.2(6)
F9 C124 C119 113.7(6)
C126 C125 C130 115.5(6)
C126 C125 B1 122.1(6)
C130 C125 B1 121.8(6)
C125 C126 H126 118.9
C127 C126 C125 122.2(6)
C127 C126 H126 118.9
C126 C127 C132 120.0(6)
C128 C127 C126 120.9(6)
C128 C127 C132 119.1(6)
C127 C128 H128 121.1
C127 C128 C129 117.9(6)
C129 C128 H128 121.1
C128 C129 C131 119.2(6)
C130 C129 C128 120.6(6)
C130 C129 C131 119.9(6)
C125 C130 H130 118.6
C129 C130 C125 122.9(6)
C129 C130 H130 118.6
F16 C131 F17 106.1(6)
F16 C131 F18 107.1(6)
F16 C131 C129 112.8(5)
F17 C131 F18 105.6(5)
F17 C131 C129 112.5(6)
F18 C131 C129 112.3(6)
F13 C132 F14 105.6(7)
F13 C132 F15 108.8(7)
F13 C132 C127 114.7(6)
F14 C132 C127 111.7(7)
F15 C132 F14 101.6(6)
F15 C132 C127 113.4(7)
C134 C133 C138 115.0(6)
C134 C133 B1 123.5(5)
C138 C133 B1 121.1(5)
C133 C134 H134 118.4
C135 C134 C133 123.3(6)
C135 C134 H134 118.4
C134 C135 C140 118.5(5)
C136 C135 C134 120.0(6)
C136 C135 C140 121.5(6)
C135 C136 H136 120.3
C135 C136 C137 119.3(6)
C137 C136 H136 120.3
C136 C137 C139 120.1(6)
C138 C137 C136 120.2(6)
C138 C137 C139 119.7(6)
C133 C138 H138 118.9
C137 C138 C133 122.2(6)
C137 C138 H138 118.9
F22 C139 C137 112.3(6)
F23 C139 F22 104.6(7)
F23 C139 C137 114.1(6)
F24 C139 F22 104.7(7)
F24 C139 F23 108.1(7)
F24 C139 C137 112.3(7)
F19 C140 F20 106.4(6)
F19 C140 F21 104.6(6)
F19 C140 C135 112.7(5)
F20 C140 F21 107.0(5)
F20 C140 C135 112.8(6)
F21 C140 C135 112.8(5)
C117 B1 C109 112.5(5)
C117 B1 C125 113.7(5)
C117 B1 C133 104.0(5)
C125 B1 C109 102.4(5)
C133 B1 C109 110.8(5)
C133 B1 C125 113.5(5)
C142 C141 C146 116.5(6)
C142 C141 B2 122.0(5)
C146 C141 B2 121.1(5)
C141 C142 H142 119.3
C141 C142 C143 121.5(6)
C143 C142 H142 119.3
C142 C143 C148 118.6(6)
C144 C143 C142 120.9(6)
C144 C143 C148 120.5(6)
C143 C144 H144 121.4
C145 C144 C143 117.2(6)
C145 C144 H144 121.4
C144 C145 C147 117.7(6)
C146 C145 C144 122.1(6)
C146 C145 C147 120.2(6)
C141 C146 H146 119.1
C145 C146 C141 121.9(6)
C145 C146 H146 119.1
F25 C147 F26 105.9(7)
F25 C147 F27 108.0(7)
F25 C147 C145 112.7(6)
F26 C147 C145 112.2(6)
F27 C147 F26 104.8(7)
F27 C147 C145 112.9(6)
F28 C148 F29 106.7(5)
F28 C148 F30 105.4(6)
F28 C148 C143 113.4(5)
F29 C148 F30 106.6(5)
F29 C148 C143 112.8(6)
F30 C148 C143 111.5(6)
C150 C149 C154 114.9(6)
C150 C149 B2 122.6(6)
C154 C149 B2 122.3(5)
C149 C150 H150 118.6
C151 C150 C149 122.9(6)
C151 C150 H150 118.6
C150 C151 C152 120.5(6)
C150 C151 C156 118.3(6)
C152 C151 C156 121.1(6)
C151 C152 H152 120.8
C153 C152 C151 118.5(6)
C153 C152 H152 120.8
C152 C153 C154 120.9(6)
C152 C153 C155 120.8(6)
C154 C153 C155 118.3(6)
C149 C154 H154 118.9
C153 C154 C149 122.3(6)
C153 C154 H154 118.9
F31 C155 F32 107.2(6)
F31 C155 F33 105.9(7)
F31 C155 C153 113.5(6)
F32 C155 C153 113.0(6)
F33 C155 F32 105.0(6)
F33 C155 C153 111.6(6)
F34 C156 F35 105.7(6)
F34 C156 F36 106.3(6)
F34 C156 C151 112.4(6)
F35 C156 C151 111.7(6)
F36 C156 F35 106.7(6)
F36 C156 C151 113.5(6)
C158 C157 C162 114.6(6)
C158 C157 B2 122.3(5)
C162 C157 B2 122.2(6)
C157 C158 H158 118.8
C159 C158 C157 122.5(6)
C159 C158 H158 118.8
C158 C159 C160 121.1(6)
C158 C159 C164 118.9(6)
C160 C159 C164 120.0(6)
C159 C160 H160 121.1
C161 C160 C159 117.7(6)
C161 C160 H160 121.1
C160 C161 C163 119.2(7)
C162 C161 C160 120.8(6)
C162 C161 C163 120.0(7)
C157 C162 H162 118.4
C161 C162 C157 123.3(6)
C161 C162 H162 118.4
F37 C163 F38 112.0(9)
F37 C163 F39 100.4(8)
F37 C163 C161 116.7(8)
F38 C163 F39 97.9(8)
F38 C163 C161 116.4(7)
F39 C163 C161 110.5(8)
F40 C164 F41 105.8(5)
F40 C164 F42 106.6(7)
F40 C164 C159 113.9(6)
F41 C164 C159 111.7(6)
F42 C164 F41 104.9(6)
F42 C164 C159 113.3(6)
C166 C165 B2 122.0(5)
C170 C165 C166 115.0(6)
C170 C165 B2 122.1(6)
C165 C166 H166 118.7
C167 C166 C165 122.6(6)
C167 C166 H166 118.7
C166 C167 C168 120.7(7)
C166 C167 C172 119.3(7)
C168 C167 C172 120.0(7)
C167 C168 H168 120.6
C169 C168 C167 118.8(7)
C169 C168 H168 120.6
C168 C169 C170 120.2(6)
C168 C169 C171 120.8(7)
C170 C169 C171 119.0(8)
C165 C170 H170 118.6
C169 C170 C165 122.7(7)
C169 C170 H170 118.6
F46 C171 C169 114.7(10)
F47 C171 F46 99.7(8)
F47 C171 C169 115.3(8)
F48 C171 F46 108.2(10)
F48 C171 F47 103.0(11)
F48 C171 C169 114.3(7)
F43 C172 F45 90.6(8)
F43 C172 C167 118.5(7)
F44 C172 F43 120.0(10)
F44 C172 F45 88.6(9)
F44 C172 C167 119.6(8)
C167 C172 F45 104.8(9)
C141 B2 C149 102.9(5)
C157 B2 C141 114.7(5)
C157 B2 C149 111.3(5)
C157 B2 C165 102.0(5)
C165 B2 C141 112.1(5)
C165 B2 C149 114.4(6)

loop_
_geom_bond_atom_site_label_1
_geom_bond_atom_site_label_2
_geom_bond_distance
Fe1 C1 1.994(6)
Fe1 C2 2.003(6)
N1 C1 1.351(8)
N1 C5 1.389(9)
N1 C11 1.449(8)
N2 C1 1.357(8)
N2 C10 1.391(8)
N2 C21 1.448(7)
N3 C2 1.352(8)
N3 C31 1.400(8)
N3 C37 1.437(8)
N4 C2 1.360(7)
N4 C36 1.386(8)
N4 C47 1.438(9)
C5 C6 1.490(8)
C5 C10 1.345(9)
C6 H6A 0.9900
C6 H6B 0.9900
C6 C7 1.523(10)
C7 H7A 0.9900
C7 H7B 0.9900
C7 C8 1.524(10)
C8 H8A 0.9900
C8 H8B 0.9900
C8 C9 1.511(9)
C9 H9A 0.9900
C9 H9B 0.9900
C9 C10 1.492(9)
C11 C12 1.407(10)
C11 C16 1.392(10)
C12 C13 1.389(11)
C12 C19 1.511(11)
C13 H13 0.9500
C13 C14 1.367(14)
C14 H14 0.9500
C14 C15 1.372(13)
C15 H15 0.9500
C15 C16 1.386(10)
C16 C17 1.482(11)
C17 H17A 0.9900
C17 H17B 0.9900
C17 C18 1.515(12)
C18 H18A 0.9800
C18 H18B 0.9800
C18 H18C 0.9800
C19 H19A 0.9900
C19 H19B 0.9900
C19 C20 1.496(13)
C20 H20A 0.9800
C20 H20B 0.9800
C20 H20C 0.9800
C21 C22 1.382(9)
C21 C26 1.374(9)
C22 C23 1.418(10)
C22 C29 1.492(10)
C23 H23 0.9500
C23 C24 1.320(11)
C24 H24 0.9500
C24 C25 1.399(11)
C25 H25 0.9500
C25 C26 1.371(9)
C26 C27 1.528(10)
C27 H27A 0.9900
C27 H27B 0.9900
C27 C28 1.491(11)
C28 H28A 0.9800
C28 H28B 0.9800
C28 H28C 0.9800
C29 H29A 0.9900
C29 H29B 0.9900
C29 C30 1.534(12)
C30 H30A 0.9800
C30 H30B 0.9800
C30 H30C 0.9800
C31 C32 1.488(9)
C31 C36 1.341(9)
C32 H32A 0.9900
C32 H32B 0.9900
C32 C33 1.510(9)
C33 H33A 0.9900
C33 H33B 0.9900
C33 C34 1.533(10)
C34 H34A 0.9900
C34 H34B 0.9900
C34 C35 1.532(10)
C35 H35A 0.9900
C35 H35B 0.9900
C35 C36 1.488(9)
C37 C38 1.390(10)
C37 C42 1.406(10)
C38 C39 1.375(10)
C38 C45 1.504(11)
C39 H39 0.9500
C39 C40 1.392(13)
C40 H40 0.9500
C40 C41 1.372(13)
C41 H41 0.9500
C41 C42 1.394(10)
C42 C43 1.480(11)
C43 H43A 0.9900
C43 H43B 0.9900
C43 C44 1.505(12)
C44 H44A 0.9800
C44 H44B 0.9800
C44 H44C 0.9800
C45 H45A 0.9900
C45 H45B 0.9900
C45 C46 1.508(12)
C46 H46A 0.9800
C46 H46B 0.9800
C46 H46C 0.9800
C47 C48 1.349(12)
C47 C52 1.419(13)
C48 C49 1.420(13)
C48 C55 1.498(15)
C49 H49 0.9500
C49 C50 1.356(16)
C50 H50 0.9500
C50 C51 1.387(15)
C51 H51 0.9500
C51 C52 1.404(13)
C52 C53 1.472(15)
C53 H53A 0.9900
C53 H53B 0.9900
C53 C54 1.545(15)
C54 H54A 0.9800
C54 H54B 0.9800
C54 H54C 0.9800
C55 H55A 0.9900
C55 H55B 0.9900
C55 C56 1.510(14)
C56 H56A 0.9800
C56 H56B 0.9800
C56 H56C 0.9800
Fe2 C3 1.985(7)
Fe2 C4 2.001(7)
N5 C3 1.363(8)
N5 C57 1.402(8)
N5 C63 1.450(8)
N6 C3 1.367(8)
N6 C62 1.385(9)
N6 C73 1.453(8)
N7 C4 1.357(8)
N7 C83 1.389(8)
N7 C89 1.450(8)
N8 C4 1.356(8)
N8 C88 1.384(8)
N8 C99 1.450(8)
C57 C58 1.481(9)
C57 C62 1.342(9)
C58 H58A 0.9900
C58 H58B 0.9900
C58 C59 1.522(10)
C59 H59A 0.9900
C59 H59B 0.9900
C59 C60 1.513(10)
C60 H60A 0.9900
C60 H60B 0.9900
C60 C61 1.550(10)
C61 H61A 0.9900
C61 H61B 0.9900
C61 C62 1.479(9)
C63 C64 1.396(10)
C63 C68 1.370(11)
C64 C65 1.415(12)
C64 C71 1.489(12)
C65 H65 0.9500
C65 C66 1.348(14)
C66 H66 0.9500
C66 C67 1.366(15)
C67 H67 0.9500
C67 C68 1.402(11)
C68 C69 1.513(11)
C69 H69A 0.9900
C69 H69B 0.9900
C69 C70 1.509(14)
C70 H70A 0.9800
C70 H70B 0.9800
C70 H70C 0.9800
C71 H71A 0.9900
C71 H71B 0.9900
C71 C72 1.524(14)
C72 H72A 0.9800
C72 H72B 0.9800
C72 H72C 0.9800
C73 C74 1.391(10)
C73 C78 1.373(10)
C74 C75 1.388(10)
C74 C81 1.492(12)
C75 H75 0.9500
C75 C76 1.376(12)
C76 H76 0.9500
C76 C77 1.402(12)
C77 H77 0.9500
C77 C78 1.394(10)
C78 C79 1.498(10)
C79 H79A 0.9900
C79 H79B 0.9900
C79 C80 1.526(10)
C80 H80A 0.9800
C80 H80B 0.9800
C80 H80C 0.9800
C81 H81A 0.9900
C81 H81B 0.9900
C81 C82 1.501(17)
C82 H82A 0.9800
C82 H82B 0.9800
C82 H82C 0.9800
C83 C84 1.482(9)
C83 C88 1.338(9)
C84 H84A 0.9900
C84 H84B 0.9900
C84 C85 1.528(10)
C85 H85A 0.9900
C85 H85B 0.9900
C85 C86 1.527(10)
C86 H86A 0.9900
C86 H86B 0.9900
C86 C87 1.519(9)
C87 H87A 0.9900
C87 H87B 0.9900
C87 C88 1.476(9)
C89 C90 1.378(10)
C89 C94 1.374(10)
C90 C91 1.400(10)
C90 C97 1.519(11)
C91 H91 0.9500
C91 C92 1.359(12)
C92 H92 0.9500
C92 C93 1.386(12)
C93 H93 0.9500
C93 C94 1.397(10)
C94 C95 1.520(11)
C95 H95A 0.9900
C95 H95B 0.9900
C95 C96 1.486(12)
C96 H96A 0.9800
C96 H96B 0.9800
C96 H96C 0.9800
C97 H97A 0.9900
C97 H97B 0.9900
C97 C98 1.481(13)
C98 H98A 0.9800
C98 H98B 0.9800
C98 H98C 0.9800
C99 C100 1.394(11)
C99 C104 1.394(11)
C100 C101 1.395(10)
C100 C107 1.518(12)
C101 H101 0.9500
C101 C102 1.393(13)
C102 H102 0.9500
C102 C103 1.375(14)
C103 H103 0.9500
C103 C104 1.401(11)
C104 C105 1.520(13)
C105 H10A 0.9900
C105 H10B 0.9900
C105 C106 1.483(14)
C106 H10C 0.9800
C106 H10D 0.9800
C106 H10E 0.9800
C107 H10F 0.9900
C107 H10G 0.9900
C107 C108 1.459(13)
C108 H10H 0.9800
C108 H10I 0.9800
C108 H10J 0.9800
F1 C116 1.322(8)
F2 C116 1.359(9)
F3 C116 1.296(9)
F4 C115 1.337(8)
F5 C115 1.307(9)
F6 C115 1.318(9)
F7 C124 1.337(8)
F8 C124 1.333(9)
F9 C124 1.316(8)
F10 C123 1.292(9)
F11 C123 1.321(9)
F12 C123 1.304(9)
F13 C132 1.309(9)
F14 C132 1.358(9)
F15 C132 1.321(10)
F16 C131 1.335(8)
F17 C131 1.337(8)
F18 C131 1.340(8)
F19 C140 1.327(8)
F20 C140 1.330(8)
F21 C140 1.358(7)
F22 C139 1.341(9)
F23 C139 1.314(9)
F24 C139 1.298(9)
C109 C110 1.408(8)
C109 C114 1.392(9)
C109 B1 1.638(9)
C110 H110 0.9500
C110 C111 1.390(9)
C111 C112 1.374(10)
C111 C116 1.497(9)
C112 H112 0.9500
C112 C113 1.392(9)
C113 C114 1.371(9)
C113 C115 1.493(9)
C114 H114 0.9500
C117 C118 1.387(9)
C117 C122 1.405(8)
C117 B1 1.627(9)
C118 H118 0.9500
C118 C119 1.391(9)
C119 C120 1.383(9)
C119 C124 1.504(9)
C120 H120 0.9500
C120 C121 1.403(10)
C121 C122 1.369(9)
C121 C123 1.497(9)
C122 H122 0.9500
C125 C126 1.394(9)
C125 C130 1.399(9)
C125 B1 1.632(10)
C126 H126 0.9500
C126 C127 1.391(9)
C127 C128 1.383(9)
C127 C132 1.484(10)
C128 H128 0.9500
C128 C129 1.392(9)
C129 C130 1.374(9)
C129 C131 1.487(10)
C130 H130 0.9500
C133 C134 1.390(9)
C133 C138 1.416(9)
C133 B1 1.630(10)
C134 H134 0.9500
C134 C135 1.390(9)
C135 C136 1.370(9)
C135 C140 1.483(9)
C136 H136 0.9500
C136 C137 1.389(9)
C137 C138 1.383(9)
C137 C139 1.494(9)
C138 H138 0.9500
F25 C147 1.290(9)
F26 C147 1.323(9)
F27 C147 1.306(9)
F28 C148 1.334(8)
F29 C148 1.339(7)
F30 C148 1.344(8)
F31 C155 1.312(9)
F32 C155 1.341(8)
F33 C155 1.324(9)
F34 C156 1.325(8)
F35 C156 1.333(8)
F36 C156 1.329(8)
F37 C163 1.235(10)
F38 C163 1.268(11)
F39 C163 1.361(12)
F40 C164 1.322(9)
F41 C164 1.367(8)
F42 C164 1.339(8)
F43 C172 1.281(10)
F44 C172 1.186(11)
F45 C172 1.510(15)
F46 C171 1.286(13)
F47 C171 1.264(12)
F48 C171 1.244(12)
C141 C142 1.399(9)
C141 C146 1.401(8)
C141 B2 1.634(9)
C142 H142 0.9500
C142 C143 1.407(9)
C143 C144 1.397(9)
C143 C148 1.479(9)
C144 H144 0.9500
C144 C145 1.387(10)
C145 C146 1.379(9)
C145 C147 1.507(9)
C146 H146 0.9500
C149 C150 1.401(8)
C149 C154 1.414(9)
C149 B2 1.636(9)
C150 H150 0.9500
C150 C151 1.373(9)
C151 C152 1.386(10)
C151 C156 1.495(9)
C152 H152 0.9500
C152 C153 1.379(9)
C153 C154 1.375(9)
C153 C155 1.492(10)
C154 H154 0.9500
C157 C158 1.400(9)
C157 C162 1.406(9)
C157 B2 1.628(9)
C158 H158 0.9500
C158 C159 1.383(9)
C159 C160 1.388(9)
C159 C164 1.484(10)
C160 H160 0.9500
C160 C161 1.381(10)
C161 C162 1.373(9)
C161 C163 1.477(10)
C162 H162 0.9500
C165 C166 1.401(9)
C165 C170 1.394(9)
C165 B2 1.631(9)
C166 H166 0.9500
C166 C167 1.375(9)
C167 C168 1.375(10)
C167 C172 1.471(11)
C168 H168 0.9500
C168 C169 1.370(10)
C169 C170 1.389(9)
C169 C171 1.479(10)
C170 H170 0.9500

loop_
_geom_torsion_atom_site_label_1
_geom_torsion_atom_site_label_2
_geom_torsion_atom_site_label_3
_geom_torsion_atom_site_label_4
_geom_torsion
N1 C5 C6 C7 169.1(7)
N1 C5 C10 N2 -1.7(7)
N1 C5 C10 C9 -179.4(6)
N1 C11 C12 C13 -176.0(7)
N1 C11 C12 C19 3.4(11)
N1 C11 C16 C15 176.3(7)
N1 C11 C16 C17 -4.5(10)
N2 C21 C22 C23 -173.2(6)
N2 C21 C22 C29 5.1(10)
N2 C21 C26 C25 173.5(6)
N2 C21 C26 C27 -8.2(10)
N3 C31 C32 C33 -161.0(6)
N3 C31 C36 N4 0.7(7)
N3 C31 C36 C35 179.7(6)
N3 C37 C38 C39 174.0(7)
N3 C37 C38 C45 -8.2(10)
N3 C37 C42 C41 -173.5(7)
N3 C37 C42 C43 4.9(10)
N4 C47 C48 C49 -178.6(7)
N4 C47 C48 C55 -1.1(11)
N4 C47 C52 C51 176.0(7)
N4 C47 C52 C53 -2.0(11)
C1 N1 C5 C6 -179.4(6)
C1 N1 C5 C10 1.3(8)
C1 N1 C11 C12 -85.2(8)
C1 N1 C11 C16 96.0(8)
C1 N2 C10 C5 1.5(8)
C1 N2 C10 C9 179.2(7)
C1 N2 C21 C22 -81.8(8)
C1 N2 C21 C26 102.8(8)
C2 N3 C31 C32 176.0(6)
C2 N3 C31 C36 -0.7(7)
C2 N3 C37 C38 106.2(8)
C2 N3 C37 C42 -77.6(9)
C2 N4 C36 C31 -0.5(8)
C2 N4 C36 C35 -179.5(6)
C2 N4 C47 C48 95.5(8)
C2 N4 C47 C52 -84.2(8)
C5 N1 C1 Fe1 -179.9(5)
C5 N1 C1 N2 -0.4(7)
C5 N1 C11 C12 102.7(8)
C5 N1 C11 C16 -76.1(8)
C5 C6 C7 C8 39.7(8)
C6 C5 C10 N2 179.0(6)
C6 C5 C10 C9 1.3(11)
C6 C7 C8 C9 -60.8(8)
C7 C8 C9 C10 45.8(8)
C8 C9 C10 N2 164.7(6)
C8 C9 C10 C5 -18.1(10)
C10 N2 C1 Fe1 178.8(5)
C10 N2 C1 N1 -0.7(7)
C10 N2 C21 C22 102.3(7)
C10 N2 C21 C26 -73.2(8)
C10 C5 C6 C7 -11.7(10)
C11 N1 C1 Fe1 7.2(9)
C11 N1 C1 N2 -173.3(6)
C11 N1 C5 C6 -6.4(11)
C11 N1 C5 C10 174.3(6)
C11 C12 C13 C14 -1.9(14)
C11 C12 C19 C20 -88.9(10)
C11 C16 C17 C18 -97.8(9)
C12 C11 C16 C15 -2.4(11)
C12 C11 C16 C17 176.8(7)
C12 C13 C14 C15 0.8(17)
C13 C12 C19 C20 90.4(11)
C13 C14 C15 C16 -0.4(16)
C14 C15 C16 C11 1.1(13)
C14 C15 C16 C17 -178.1(9)
C15 C16 C17 C18 81.4(10)
C16 C11 C12 C13 2.7(12)
C16 C11 C12 C19 -177.9(7)
C19 C12 C13 C14 178.8(9)
C21 N2 C1 Fe1 2.5(10)
C21 N2 C1 N1 -177.0(6)
C21 N2 C10 C5 178.0(5)
C21 N2 C10 C9 -4.3(10)
C21 C22 C23 C24 -1.5(11)
C21 C22 C29 C30 -84.0(9)
C21 C26 C27 C28 -169.3(8)
C22 C21 C26 C25 -1.7(10)
C22 C21 C26 C27 176.6(7)
C22 C23 C24 C25 0.6(13)
C23 C22 C29 C30 94.2(9)
C23 C24 C25 C26 -0.2(12)
C24 C25 C26 C21 0.6(11)
C24 C25 C26 C27 -177.6(7)
C25 C26 C27 C28 8.8(12)
C26 C21 C22 C23 2.1(10)
C26 C21 C22 C29 -179.7(7)
C29 C22 C23 C24 -179.8(8)
C31 N3 C2 Fe1 180.0(5)
C31 N3 C2 N4 0.4(7)
C31 N3 C37 C38 -76.2(8)
C31 N3 C37 C42 100.0(7)
C31 C32 C33 C34 -46.1(8)
C32 C31 C36 N4 -176.1(6)
C32 C31 C36 C35 2.9(11)
C32 C33 C34 C35 63.6(8)
C33 C34 C35 C36 -42.1(8)
C34 C35 C36 N4 -170.5(6)
C34 C35 C36 C31 10.7(10)
C36 N4 C2 Fe1 -179.6(5)
C36 N4 C2 N3 0.0(7)
C36 N4 C47 C48 -79.8(9)
C36 N4 C47 C52 100.5(8)
C36 C31 C32 C33 15.2(9)
C37 N3 C2 Fe1 -2.2(10)
C37 N3 C2 N4 178.3(6)
C37 N3 C31 C32 -2.0(10)
C37 N3 C31 C36 -178.7(6)
C37 C38 C39 C40 -0.7(12)
C37 C38 C45 C46 -83.3(9)
C37 C42 C43 C44 -83.8(9)
C38 C37 C42 C41 2.5(11)
C38 C37 C42 C43 -179.1(7)
C38 C39 C40 C41 2.8(14)
C39 C38 C45 C46 94.5(9)
C39 C40 C41 C42 -2.3(15)
C40 C41 C42 C37 -0.3(13)
C40 C41 C42 C43 -178.8(8)
C41 C42 C43 C44 94.5(9)
C42 C37 C38 C39 -2.0(11)
C42 C37 C38 C45 175.8(7)
C45 C38 C39 C40 -178.5(8)
C47 N4 C2 Fe1 4.6(9)
C47 N4 C2 N3 -175.8(6)
C47 N4 C36 C31 175.3(6)
C47 N4 C36 C35 -3.7(11)
C47 C48 C49 C50 0.4(13)
C47 C48 C55 C56 -90.8(10)
C47 C52 C53 C54 106.0(10)
C48 C47 C52 C51 -3.7(12)
C48 C47 C52 C53 178.3(8)
C48 C49 C50 C51 1.1(16)
C49 C48 C55 C56 86.8(10)
C49 C50 C51 C52 -3.8(16)
C50 C51 C52 C47 4.8(13)
C50 C51 C52 C53 -177.1(9)
C51 C52 C53 C54 -71.9(11)
C52 C47 C48 C49 1.0(12)
C52 C47 C48 C55 178.6(8)
C55 C48 C49 C50 -177.2(9)
N5 C57 C58 C59 164.8(6)
N5 C57 C62 N6 -0.3(7)
N5 C57 C62 C61 179.6(6)
N5 C63 C64 C65 178.8(7)
N5 C63 C64 C71 -0.8(11)
N5 C63 C68 C67 -177.7(7)
N5 C63 C68 C69 3.5(11)
N6 C73 C74 C75 176.8(6)
N6 C73 C74 C81 -1.7(11)
N6 C73 C78 C77 -176.6(6)
N6 C73 C78 C79 7.7(10)
N7 C83 C84 C85 -167.7(7)
N7 C83 C88 N8 -0.6(7)
N7 C83 C88 C87 -178.0(7)
N7 C89 C90 C91 -175.9(6)
N7 C89 C90 C97 2.7(10)
N7 C89 C94 C93 175.2(7)
N7 C89 C94 C95 -4.3(11)
N8 C99 C100 C101 -178.4(7)
N8 C99 C100 C107 4.7(11)
N8 C99 C104 C103 179.3(7)
N8 C99 C104 C105 -2.1(11)
C3 N5 C57 C58 179.8(6)
C3 N5 C57 C62 0.6(7)
C3 N5 C63 C64 81.8(8)
C3 N5 C63 C68 -98.7(8)
C3 N6 C62 C57 -0.1(8)
C3 N6 C62 C61 180.0(7)
C3 N6 C73 C74 83.2(8)
C3 N6 C73 C78 -100.1(8)
C4 N7 C83 C84 -179.6(7)
C4 N7 C83 C88 0.9(8)
C4 N7 C89 C90 -92.0(8)
C4 N7 C89 C94 91.4(8)
C4 N8 C88 C83 0.3(8)
C4 N8 C88 C87 177.6(7)
C4 N8 C99 C100 -86.1(9)
C4 N8 C99 C104 96.3(8)
C57 N5 C3 Fe2 178.5(5)
C57 N5 C3 N6 -0.7(7)
C57 N5 C63 C64 -98.9(8)
C57 N5 C63 C68 80.6(8)
C57 C58 C59 C60 46.3(8)
C58 C57 C62 N6 -179.5(6)
C58 C57 C62 C61 0.3(12)
C58 C59 C60 C61 -63.7(9)
C59 C60 C61 C62 43.1(9)
C60 C61 C62 N6 166.3(7)
C60 C61 C62 C57 -13.5(10)
C62 N6 C3 Fe2 -178.6(5)
C62 N6 C3 N5 0.5(7)
C62 N6 C73 C74 -99.9(8)
C62 N6 C73 C78 76.7(8)
C62 C57 C58 C59 -16.1(10)
C63 N5 C3 Fe2 -2.1(9)
C63 N5 C3 N6 178.7(6)
C63 N5 C57 C58 0.5(10)
C63 N5 C57 C62 -178.8(6)
C63 C64 C65 C66 -0.4(13)
C63 C64 C71 C72 82.5(11)
C63 C68 C69 C70 94.6(10)
C64 C63 C68 C67 1.7(12)
C64 C63 C68 C69 -177.0(8)
C64 C65 C66 C67 0.4(16)
C65 C64 C71 C72 -97.1(10)
C65 C66 C67 C68 0.6(17)
C66 C67 C68 C63 -1.6(14)
C66 C67 C68 C69 177.1(9)
C67 C68 C69 C70 -84.1(10)
C68 C63 C64 C65 -0.7(11)
C68 C63 C64 C71 179.7(8)
C71 C64 C65 C66 179.2(9)
C73 N6 C3 Fe2 -1.4(10)
C73 N6 C3 N5 177.6(6)
C73 N6 C62 C57 -177.4(6)
C73 N6 C62 C61 2.8(11)
C73 C74 C75 C76 -1.8(11)
C73 C74 C81 C82 90.6(11)
C73 C78 C79 C80 81.4(8)
C74 C73 C78 C77 -0.2(10)
C74 C73 C78 C79 -175.9(7)
C74 C75 C76 C77 3.0(12)
C75 C74 C81 C82 -87.9(12)
C75 C76 C77 C78 -2.7(11)
C76 C77 C78 C73 1.4(10)
C76 C77 C78 C79 177.3(7)
C77 C78 C79 C80 -94.3(8)
C78 C73 C74 C75 0.4(11)
C78 C73 C74 C81 -178.1(8)
C81 C74 C75 C76 176.8(8)
C83 N7 C4 Fe2 178.1(5)
C83 N7 C4 N8 -0.7(7)
C83 N7 C89 C90 90.0(8)
C83 N7 C89 C94 -86.7(8)
C83 C84 C85 C86 -41.7(8)
C84 C83 C88 N8 179.8(6)
C84 C83 C88 C87 2.4(12)
C84 C85 C86 C87 61.3(8)
C85 C86 C87 C88 -43.5(8)
C86 C87 C88 N8 -163.4(7)
C86 C87 C88 C83 13.5(10)
C88 N8 C4 Fe2 -178.6(5)
C88 N8 C4 N7 0.2(7)
C88 N8 C99 C100 91.8(9)
C88 N8 C99 C104 -85.8(9)
C88 C83 C84 C85 11.8(10)
C89 N7 C4 Fe2 -0.1(10)
C89 N7 C4 N8 -178.9(6)
C89 N7 C83 C84 -1.2(10)
C89 N7 C83 C88 179.2(6)
C89 C90 C91 C92 -1.2(12)
C89 C90 C97 C98 105.1(9)
C89 C94 C95 C96 173.9(8)
C90 C89 C94 C93 -1.3(12)
C90 C89 C94 C95 179.2(8)
C90 C91 C92 C93 2.5(14)
C91 C90 C97 C98 -76.3(10)
C91 C92 C93 C94 -3.1(14)
C92 C93 C94 C89 2.4(12)
C92 C93 C94 C95 -178.1(8)
C93 C94 C95 C96 -5.6(13)
C94 C89 C90 C91 0.6(11)
C94 C89 C90 C97 179.1(7)
C97 C90 C91 C92 -179.8(8)
C99 N8 C4 Fe2 -0.4(9)
C99 N8 C4 N7 178.4(6)
C99 N8 C88 C83 -177.9(6)
C99 N8 C88 C87 -0.6(11)
C99 C100 C101 C102 0.7(14)
C99 C100 C107 C108 -177.4(10)
C99 C104 C105 C106 -91.1(10)
C100 C99 C104 C103 1.8(12)
C100 C99 C104 C105 -179.5(8)
C100 C101 C102 C103 -1.5(16)
C101 C100 C107 C108 5.8(15)
C101 C102 C103 C104 2.5(15)
C102 C103 C104 C99 -2.6(13)
C102 C103 C104 C105 178.8(9)
C103 C104 C105 C106 87.5(10)
C104 C99 C100 C101 -0.9(13)
C104 C99 C100 C107 -177.8(8)
C107 C100 C101 C102 177.6(10)
C109 C110 C111 C112 -2.0(10)
C109 C110 C111 C116 177.2(6)
C110 C109 C114 C113 1.2(9)
C110 C109 B1 C117 -154.9(6)
C110 C109 B1 C125 82.6(7)
C110 C109 B1 C133 -38.9(8)
C110 C111 C112 C113 2.1(10)
C110 C111 C116 F1 171.0(7)
C110 C111 C116 F2 54.7(9)
C110 C111 C116 F3 -61.6(10)
C111 C112 C113 C114 -0.6(10)
C111 C112 C113 C115 -177.4(6)
C112 C111 C116 F1 -9.8(10)
C112 C111 C116 F2 -126.2(7)
C112 C111 C116 F3 117.6(8)
C112 C113 C114 C109 -1.1(10)
C112 C113 C115 F4 1.5(10)
C112 C113 C115 F5 120.4(7)
C112 C113 C115 F6 -119.8(7)
C114 C109 C110 C111 0.4(9)
C114 C109 B1 C117 30.8(8)
C114 C109 B1 C125 -91.7(7)
C114 C109 B1 C133 146.9(6)
C114 C113 C115 F4 -175.4(6)
C114 C113 C115 F5 -56.5(9)
C114 C113 C115 F6 63.3(9)
C115 C113 C114 C109 175.9(6)
C116 C111 C112 C113 -177.1(7)
C117 C118 C119 C120 -1.5(10)
C117 C118 C119 C124 178.8(6)
C118 C117 C122 C121 -1.0(9)
C118 C117 B1 C109 34.7(8)
C118 C117 B1 C125 150.6(6)
C118 C117 B1 C133 -85.4(7)
C118 C119 C120 C121 0.9(10)
C118 C119 C124 F7 -53.7(8)
C118 C119 C124 F8 64.6(8)
C118 C119 C124 F9 -174.6(6)
C119 C120 C121 C122 -0.4(10)
C119 C120 C121 C123 180.0(6)
C120 C119 C124 F7 126.6(7)
C120 C119 C124 F8 -115.1(7)
C120 C119 C124 F9 5.8(10)
C120 C121 C122 C117 0.5(10)
C120 C121 C123 F10 -10.5(10)
C120 C121 C123 F11 -129.3(7)
C120 C121 C123 F12 113.4(8)
C122 C117 C118 C119 1.5(9)
C122 C117 B1 C109 -149.9(6)
C122 C117 B1 C125 -34.0(8)
C122 C117 B1 C133 90.1(7)
C122 C121 C123 F10 169.8(7)
C122 C121 C123 F11 51.1(9)
C122 C121 C123 F12 -66.3(9)
C123 C121 C122 C117 -179.8(6)
C124 C119 C120 C121 -179.5(6)
C125 C126 C127 C128 -1.1(10)
C125 C126 C127 C132 179.5(7)
C126 C125 C130 C129 -0.3(9)
C126 C125 B1 C109 87.9(7)
C126 C125 B1 C117 -33.8(8)
C126 C125 B1 C133 -152.5(6)
C126 C127 C128 C129 -1.1(10)
C126 C127 C132 F13 -176.9(7)
C126 C127 C132 F14 63.0(9)
C126 C127 C132 F15 -51.1(10)
C127 C128 C129 C130 2.5(10)
C127 C128 C129 C131 176.6(6)
C128 C127 C132 F13 3.7(11)
C128 C127 C132 F14 -116.4(8)
C128 C127 C132 F15 129.5(7)
C128 C129 C130 C125 -1.9(10)
C128 C129 C131 F16 29.1(9)
C128 C129 C131 F17 -90.9(7)
C128 C129 C131 F18 150.1(6)
C130 C125 C126 C127 1.8(9)
C130 C125 B1 C109 -83.3(7)
C130 C125 B1 C117 155.0(6)
C130 C125 B1 C133 36.3(8)
C130 C129 C131 F16 -156.9(6)
C130 C129 C131 F17 83.2(8)
C130 C129 C131 F18 -35.8(9)
C131 C129 C130 C125 -175.9(6)
C132 C127 C128 C129 178.3(7)
C133 C134 C135 C136 -0.5(9)
C133 C134 C135 C140 -178.7(6)
C134 C133 C138 C137 -2.0(9)
C134 C133 B1 C109 152.4(6)
C134 C133 B1 C117 -86.4(7)
C134 C133 B1 C125 37.8(8)
C134 C135 C136 C137 -1.1(9)
C134 C135 C140 F19 70.0(8)
C134 C135 C140 F20 -50.5(8)
C134 C135 C140 F21 -171.8(5)
C135 C136 C137 C138 1.1(10)
C135 C136 C137 C139 -179.4(6)
C136 C135 C140 F19 -108.1(7)
C136 C135 C140 F20 131.3(6)
C136 C135 C140 F21 10.0(9)
C136 C137 C138 C133 0.5(10)
C136 C137 C139 F22 33.4(10)
C136 C137 C139 F23 152.1(6)
C136 C137 C139 F24 -84.4(9)
C138 C133 C134 C135 2.0(9)
C138 C133 B1 C109 -35.5(8)
C138 C133 B1 C117 85.7(6)
C138 C133 B1 C125 -150.1(5)
C138 C137 C139 F22 -147.2(7)
C138 C137 C139 F23 -28.4(10)
C138 C137 C139 F24 95.1(8)
C139 C137 C138 C133 -178.9(6)
C140 C135 C136 C137 177.0(6)
B1 C109 C110 C111 -174.4(6)
B1 C109 C114 C113 175.7(6)
B1 C117 C118 C119 177.4(6)
B1 C117 C122 C121 -176.8(6)
B1 C125 C126 C127 -170.0(6)
B1 C125 C130 C129 171.5(6)
B1 C133 C134 C135 174.5(6)
B1 C133 C138 C137 -174.7(6)
C141 C142 C143 C144 1.0(9)
C141 C142 C143 C148 -179.2(6)
C142 C141 C146 C145 -1.4(9)
C142 C141 B2 C149 84.6(7)
C142 C141 B2 C157 -36.4(8)
C142 C141 B2 C165 -152.1(6)
C142 C143 C144 C145 -1.3(9)
C142 C143 C148 F28 171.0(5)
C142 C143 C148 F29 -67.6(8)
C142 C143 C148 F30 52.3(8)
C143 C144 C145 C146 0.3(9)
C143 C144 C145 C147 -177.1(6)
C144 C143 C148 F28 -9.1(9)
C144 C143 C148 F29 112.3(7)
C144 C143 C148 F30 -127.9(6)
C144 C145 C146 C141 1.1(10)
C144 C145 C147 F25 88.2(9)
C144 C145 C147 F26 -31.1(9)
C144 C145 C147 F27 -149.2(7)
C146 C141 C142 C143 0.3(9)
C146 C141 B2 C149 -88.0(6)
C146 C141 B2 C157 151.0(6)
C146 C141 B2 C165 35.3(8)
C146 C145 C147 F25 -89.1(9)
C146 C145 C147 F26 151.5(7)
C146 C145 C147 F27 33.5(10)
C147 C145 C146 C141 178.4(6)
C148 C143 C144 C145 178.9(6)
C149 C150 C151 C152 1.0(10)
C149 C150 C151 C156 179.5(6)
C150 C149 C154 C153 -0.5(9)
C150 C149 B2 C141 -89.1(7)
C150 C149 B2 C157 34.2(8)
C150 C149 B2 C165 149.1(6)
C150 C151 C152 C153 -0.6(10)
C150 C151 C156 F34 54.3(9)
C150 C151 C156 F35 -64.3(8)
C150 C151 C156 F36 175.1(6)
C151 C152 C153 C154 -0.3(10)
C151 C152 C153 C155 179.4(6)
C152 C151 C156 F34 -127.2(7)
C152 C151 C156 F35 114.2(7)
C152 C151 C156 F36 -6.4(10)
C152 C153 C154 C149 0.9(10)
C152 C153 C155 F31 115.1(8)
C152 C153 C155 F32 -7.2(9)
C152 C153 C155 F33 -125.4(7)
C154 C149 C150 C151 -0.4(9)
C154 C149 B2 C141 85.4(7)
C154 C149 B2 C157 -151.4(6)
C154 C149 B2 C165 -36.5(8)
C154 C153 C155 F31 -65.2(9)
C154 C153 C155 F32 172.5(6)
C154 C153 C155 F33 54.4(8)
C155 C153 C154 C149 -178.9(6)
C156 C151 C152 C153 -179.1(6)
C157 C158 C159 C160 0.4(10)
C157 C158 C159 C164 179.8(6)
C158 C157 C162 C161 2.6(9)
C158 C157 B2 C141 -35.5(8)
C158 C157 B2 C149 -151.8(6)
C158 C157 B2 C165 85.8(7)
C158 C159 C160 C161 -0.4(9)
C158 C159 C164 F40 43.8(9)
C158 C159 C164 F41 -75.9(8)
C158 C159 C164 F42 165.9(6)
C159 C160 C161 C162 1.6(10)
C159 C160 C161 C163 178.1(7)
C160 C159 C164 F40 -136.8(6)
C160 C159 C164 F41 103.5(7)
C160 C159 C164 F42 -14.7(9)
C160 C161 C162 C157 -2.8(10)
C160 C161 C163 F37 -0.9(13)
C160 C161 C163 F38 -136.7(9)
C160 C161 C163 F39 112.9(9)
C162 C157 C158 C159 -1.4(9)
C162 C157 B2 C141 156.0(6)
C162 C157 B2 C149 39.8(8)
C162 C157 B2 C165 -82.6(7)
C162 C161 C163 F37 175.7(9)
C162 C161 C163 F38 39.9(13)
C162 C161 C163 F39 -70.5(10)
C163 C161 C162 C157 -179.3(7)
C164 C159 C160 C161 -179.8(6)
C165 C166 C167 C168 2.0(12)
C165 C166 C167 C172 -177.4(8)
C166 C165 C170 C169 -0.1(9)
C166 C165 B2 C141 -150.6(6)
C166 C165 B2 C149 -33.9(8)
C166 C165 B2 C157 86.3(7)
C166 C167 C168 C169 -1.5(11)
C166 C167 C172 F43 -0.2(15)
C166 C167 C172 F44 164.0(11)
C166 C167 C172 F45 -99.1(9)
C167 C168 C169 C170 0.3(11)
C167 C168 C169 C171 179.2(8)
C168 C167 C172 F43 -179.7(9)
C168 C167 C172 F44 -15.5(17)
C168 C167 C172 F45 81.4(10)
C168 C169 C170 C165 0.5(11)
C168 C169 C171 F46 14.1(13)
C168 C169 C171 F47 129.1(10)
C168 C169 C171 F48 -111.8(12)
C170 C165 C166 C167 -1.2(10)
C170 C165 B2 C141 40.9(8)
C170 C165 B2 C149 157.6(6)
C170 C165 B2 C157 -82.2(7)
C170 C169 C171 F46 -167.0(9)
C170 C169 C171 F47 -51.9(12)
C170 C169 C171 F48 67.2(13)
C171 C169 C170 C165 -178.5(7)
C172 C167 C168 C169 177.9(8)
B2 C141 C142 C143 -172.6(6)
B2 C141 C146 C145 171.6(6)
B2 C149 C150 C151 174.4(6)
B2 C149 C154 C153 -175.4(6)
B2 C157 C158 C159 -170.6(6)
B2 C157 C162 C161 171.8(6)
B2 C165 C166 C167 -170.4(7)
B2 C165 C170 C169 169.2(6)
